data_1576874
loop_
_publ_author_name
'Wang, Jie'
'Chen, Xin'
'Huo, Jingyi'
'Yang, Jiong'
'Li, Longyu'
'Shi, Wendi'
'Bian, Ruibin'
'Zhao, Wenkai'
'Long, Guankui'
'Yao, Zhaoyang'
'Li, Chenxi'
'Wan, Xiangjian'
'Chen, Yongsheng'

_publ_section_title
;
 Synergistic Steric-Dipole Modulation via Stepwise Trifluoromethyl
 Substitution Enables Active-Layer Hierarchical Assembly and &gt;20% Power
 Conversion Efficiency in Organic Photovoltaic Devices
;
_journal_name_full 'Energy &amp; Environmental Science'
_journal_paper_doi 10.1039/D5EE07321A
_journal_year 2026
_chemical_formula_moiety '2(C99 H107 F7 N8 O4 S4), C H Cl3'
_chemical_formula_sum 'C199 H215 Cl3 F14 N16 O8 S8'
_chemical_formula_weight 3587.69
_space_group_crystal_system triclinic
_space_group_IT_number 2
_space_group_name_Hall '-P 1'
_space_group_name_H-M_alt 'P -1'
_atom_sites_solution_hydrogens mixed
_atom_sites_solution_primary dual
_audit_creation_date 2026-01-23
_audit_creation_method
;
Olex2 1.5
(compiled 2025.07.13 svn.rb7424aed for OlexSys, GUI svn.r7314)
;
_audit_update_record
;
2026-02-05 deposited with the CCDC.	2026-03-10 downloaded from the CCDC.
;
_cell_angle_alpha 68.582(4)
_cell_angle_beta 81.345(3)
_cell_angle_gamma 71.646(3)
_cell_formula_units_Z 1
_cell_length_a 12.9860(6)
_cell_length_b 17.7668(11)
_cell_length_c 23.1063(12)
_cell_measurement_reflns_used 3700
_cell_measurement_temperature 170.00
_cell_measurement_theta_max 52.45
_cell_measurement_theta_min 2.79
_cell_volume 4706.6(5)
_computing_cell_refinement 'SAINT V8.40A (Bruker, 2019)'
_computing_data_collection 'Bruker Apex3'
_computing_data_reduction 'SAINT V8.40A (Bruker, 2019)'
_computing_molecular_graphics 'Olex2 1.5 (Dolomanov et al., 2009)'
_computing_publication_material 'Olex2 1.5 (Dolomanov et al., 2009)'
_computing_structure_refinement 'XL  (Sheldrick, 2008)'
_computing_structure_solution 'SHELXT 2018/2 (Sheldrick, 2018)'
_diffrn_ambient_temperature 170.00
_diffrn_detector_area_resol_mean 7.9
_diffrn_detector_type 'CCD area detector'
_diffrn_measured_fraction_theta_full 0.998
_diffrn_measured_fraction_theta_max 0.998
_diffrn_measurement_device 'three-circle diffractometer'
_diffrn_measurement_device_type 'Bruker APEX-II CCD'
_diffrn_measurement_method '\f and \w scans'
_diffrn_radiation_type CuK\a
_diffrn_radiation_wavelength 1.54178
_diffrn_reflns_av_R_equivalents 0.1067
_diffrn_reflns_av_unetI/netI 0.1039
_diffrn_reflns_Laue_measured_fraction_full 0.998
_diffrn_reflns_Laue_measured_fraction_max 0.998
_diffrn_reflns_limit_h_max 11
_diffrn_reflns_limit_h_min -11
_diffrn_reflns_limit_k_max 15
_diffrn_reflns_limit_k_min -15
_diffrn_reflns_limit_l_max 20
_diffrn_reflns_limit_l_min -20
_diffrn_reflns_number 33755
_diffrn_reflns_point_group_measured_fraction_full 0.998
_diffrn_reflns_point_group_measured_fraction_max 0.998
_diffrn_reflns_theta_full 42.092
_diffrn_reflns_theta_max 42.092
_diffrn_reflns_theta_min 2.055
_diffrn_source_current 1.0
_diffrn_source_power 0.05
_diffrn_source_voltage 50.0
_diffrn_standards_number 0
_exptl_absorpt_coefficient_mu 1.884
_exptl_absorpt_correction_T_max 0.7507
_exptl_absorpt_correction_T_min 0.5271
_exptl_absorpt_correction_type multi-scan
_exptl_absorpt_process_details
;
SADABS-2016/2 (Bruker,2016/2) was used for absorption correction.
wR2(int) was 0.1332 before and 0.0748 after correction.
The Ratio of minimum to maximum transmission is 0.7021.
The \l/2 correction factor is Not present.
;
_exptl_crystal_colour brown
_exptl_crystal_colour_primary brown
_exptl_crystal_density_diffrn 1.266
_exptl_crystal_description plate
_exptl_crystal_F_000 1890
_exptl_crystal_size_max 0.16
_exptl_crystal_size_mid 0.12
_exptl_crystal_size_min 0.11
_refine_diff_density_max 0.916
_refine_diff_density_min -0.820
_refine_diff_density_rms 0.129
_refine_ls_extinction_method none
_refine_ls_goodness_of_fit_ref 1.032
_refine_ls_hydrogen_treatment constr
_refine_ls_matrix_type full
_refine_ls_number_parameters 1088
_refine_ls_number_reflns 6478
_refine_ls_number_restraints 1773
_refine_ls_restrained_S_all 0.974
_refine_ls_R_factor_all 0.2580
_refine_ls_R_factor_gt 0.2031
_refine_ls_shift/su_max 0.001
_refine_ls_shift/su_mean 0.000
_refine_ls_structure_factor_coef Fsqd
_refine_ls_weighting_details 'w=1/[\s^2^(Fo^2^)+(0.1000P)^2^+130.0000P] where P=(Fo^2^+2Fc^2^)/3'
_refine_ls_weighting_scheme calc
_refine_ls_wR_factor_gt 0.4447
_refine_ls_wR_factor_ref 0.4794
_reflns_Friedel_coverage 0.000
_reflns_number_gt 3893
_reflns_number_total 6478
_reflns_threshold_expression 'I > 2\s(I)'
_cod_data_source_file d5ee07321a2.cif
_cod_data_source_block che-3f
_cod_original_cell_volume 4706.7(5)
_cod_original_sg_symbol_H-M P-1
_cod_database_code 1576874
_shelx_shelxl_version_number 2019/2
_shelx_space_group_comment
;
The symmetry employed for this shelxl refinement is uniquely defined
by the following loop, which should always be used as a source of
symmetry information in preference to the above space-group names.
They are only intended as comments.
;
_shelx_estimated_absorpt_t_max 0.820
_shelx_estimated_absorpt_t_min 0.753
_olex2_refinement_description
;
1. Fixed Uiso
 At 1.2 times of:
  All C(H) groups, All C(H,H) groups
 At 1.5 times of:
  All C(H,H,H) groups
2. Restrained distances
 C87-C88 = C87-C86 = C86-C85 = C85-C84 = C84-C83 = C78-C83 = C79-C78 = C80-C79
 = C81-C80 = C82-C81
 1.52 with sigma of 0.01
 C55-C54 = C55-C56 = C57-C56 = C57-C58 = C59-C58 = C59-C60 = C60-C61 = C62-C61
 = C62-C63 = C64-C63
 1.52 with sigma of 0.01
 C37-C36
 1.52 with sigma of 0.01
 C90-C89 = C91-C90 = C91-C92 = C92-C93 = C94-C93 = C94-C95 = C96-C95 = C96-C97
 = C97-C98
 1.52 with sigma of 0.01
 C63-C64 = C63-C62
 1.52 with sigma of 0.01
 O4-C36 = O4-C35 = O3-C35
 1.25 with sigma of 0.02
 C98-C99
 1.52 with sigma of 0.01
 C73-C66 = C74-C73 = C75-C74 = C76-C75 = C67-C66 = C68-C67 = C69-C68 = C69-C70
 = C71-C70 = C72-C71
 1.52 with sigma of 0.01
 C48-C8 = C48-C49 = C48-C50
 1.52 with sigma of 0.01
 O3-C35
 1.3 with sigma of 0.02
 O4-C35
 1.35 with sigma of 0.02
 F5-C37 = F6-C37 = F7-C37
 1.4 with sigma of 0.02
 C35-C32
 1.48 with sigma of 0.02
 C40-C39
 1.52 with sigma of 0.01
 C53-C51 = C52-C51
 1.5 with sigma of 0.01
 N7-C53 = N8-C52
 1.1 with sigma of 0.01
 H38-H89A
 2.2 with sigma of 0.04
 H88B-H72B_$1
 2.2 with sigma of 0.04
 F6-F5
 2.2 with sigma of 0.04
 F6-F7
 2.2 with sigma of 0.04
 F7-F5
 2.2 with sigma of 0.04
 O4-C36 \\sim O4-C35
 with sigma of 0.02
 F5-C37 \\sim F6-C37 \\sim F7-C37
 with sigma of 0.02
3. Uiso/Uaniso restraints and constraints
C89 \\sim C90 \\sim C91 \\sim C92 \\sim C93 \\sim C94 \\sim C95 \\sim C96 \\sim
C97 \\sim C98 \\sim C99: within 2A with sigma of 0.01 and sigma for terminal
atoms of 0.02 within 2A
C30 \\sim C31 \\sim C32 \\sim C33 \\sim C34 \\sim C29 \\sim C35 \\sim O3 \\sim
O4 \\sim C36 \\sim C37 \\sim F5 \\sim F6 \\sim F7 \\sim N6 \\sim N5 \\sim C21
\\sim C22 \\sim C17 \\sim C18 \\sim C19 \\sim C20 \\sim C23 \\sim C24 \\sim N4
\\sim S3 \\sim C26 \\sim C27 \\sim C28 \\sim S4 \\sim C25 \\sim C38 \\sim C39
\\sim C47 \\sim O2 \\sim C46 \\sim C45 \\sim C44 \\sim C43 \\sim C42 \\sim C41
\\sim F4 \\sim F3 \\sim C40 \\sim C51 \\sim C53 \\sim N7 \\sim C52 \\sim N8
\\sim N3 \\sim C15 \\sim C16 \\sim S2 \\sim C13 \\sim C14 \\sim S1 \\sim C11
\\sim C12 \\sim C10 \\sim C9 \\sim C8 \\sim C48 \\sim C50 \\sim N2 \\sim C49
\\sim N1 \\sim C7 \\sim C6 \\sim C5 \\sim C4 \\sim C3 \\sim C2 \\sim C1 \\sim
O1 \\sim F2 \\sim F1: within 2.5A with sigma of 0.01 and sigma for terminal
atoms of 0.02 within 2.5A
C54 \\sim C55 \\sim C56 \\sim C57 \\sim C58 \\sim C59 \\sim C60 \\sim C61 \\sim
C62 \\sim C63 \\sim C64: within 3A with sigma of 0.01 and sigma for terminal
atoms of 0.02 within 3A
C65 \\sim C66 \\sim C67 \\sim C68 \\sim C69 \\sim C70 \\sim C71 \\sim C72 \\sim
C73 \\sim C74 \\sim C75 \\sim C76: within 3A with sigma of 0.01 and sigma for
terminal atoms of 0.02 within 3A
F5 \\sim F6 \\sim F7 \\sim O3 \\sim O4 \\sim C35 \\sim C36 \\sim C37: within 3A
with sigma of 0.01 and sigma for terminal atoms of 0.02 within 3A
C77 \\sim C78 \\sim C79 \\sim C80 \\sim C81 \\sim C82 \\sim C83 \\sim C84 \\sim
C85 \\sim C86 \\sim C87 \\sim C88: within 3A with sigma of 0.01 and sigma for
terminal atoms of 0.02 within 3A
F3 \\sim F4 \\sim C41 \\sim C46 \\sim C45 \\sim C44 \\sim C43 \\sim C42: within
3A with sigma of 0.01 and sigma for terminal atoms of 0.02 within 3A
Cl1 \\sim C100 \\sim Cl3 \\sim Cl2: within 2A with sigma of 0.01 and sigma for
terminal atoms of 0.02 within 2A
Uanis(C53) \\sim Ueq, Uanis(N7) \\sim Ueq, Uanis(C52) \\sim Ueq, Uanis(N8)
\\sim Ueq: with sigma of 0.01 and sigma for terminal atoms of 0.02
Uanis(C51) \\sim Ueq, Uanis(C40) \\sim Ueq, Uanis(C41) \\sim Ueq, Uanis(C46)
\\sim Ueq, Uanis(C45) \\sim Ueq, Uanis(C44) \\sim Ueq, Uanis(C43) \\sim Ueq,
Uanis(C42) \\sim Ueq, Uanis(F3) \\sim Ueq, Uanis(F4) \\sim Ueq: with sigma of
0.01 and sigma for terminal atoms of 0.02
Uanis(C47) \\sim Ueq, Uanis(C39) \\sim Ueq, Uanis(C38) \\sim Ueq, Uanis(C28)
\\sim Ueq: with sigma of 0.01 and sigma for terminal atoms of 0.02
4. Others
 Fixed Sof: Cl1(0.5) Cl2(0.5) Cl3(0.5) C100(0.5) H100(0.5)
5.a Riding coordinates:
 C36(H36A,H36B), C54(H54A,H54B), C61(H61A,H61B), C62(H62A,H62B), C64(H64A,H64B,
 H64C), C65(H65A,H65B), C76(H76A,H76B,H76C), C82(H82A,H82B,H82C), C88(H88A,H88B,
 H88C), C89(H89A,H89B), C90(H90A,H90B), C93(H93A,H93B), C99(H99A,H99B,H99C)
5.b Ternary CH refined with riding coordinates:
 C66(H66), C78(H78), C100(H100)
5.c Secondary CH2 refined with riding coordinates:
 C55(H55A,H55B), C56(H56A,H56B), C57(H57A,H57B), C58(H58A,H58B), C59(H59A,
 H59B), C60(H60A,H60B), C63(H63A,H63B), C67(H67A,H67B), C68(H68A,H68B),
 C69(H69A,H69B), C70(H70A,H70B), C71(H71A,H71B), C73(H73A,H73B), C74(H74A,H74B),
  C75(H75A,H75B), C77(H77A,H77B), C79(H79A,H79B), C80(H80A,H80B), C81(H81A,
 H81B), C83(H83A,H83B), C84(H84A,H84B), C85(H85A,H85B), C86(H86A,H86B),
 C87(H87A,H87B), C91(H91A,H91B), C92(H92A,H92B), C94(H94A,H94B), C95(H95A,H95B),
  C96(H96A,H96B), C97(H97A,H97B), C98(H98A,H98B)
5.d Aromatic/amide H refined with riding coordinates:
 C6(H6), C3(H3), C10(H10), C31(H31), C34(H34), C33(H33), C38(H38), C45(H45),
 C42(H42)
5.e Fitted hexagon refined as free rotating group:
 C7(C6,C5,C4,C3,C2), C22(C17,C18,C19,C20,C21), C32(C31,C30,C29,C34,C33),
 C41(C46,C45,C44,C43,C42)
5.f Idealised Me refined as rotating group:
 C72(H72A,H72B,H72C)
;
_olex2_submission_special_instructions 'No special instructions were received'

loop_
_space_group_symop_operation_xyz
'x, y, z'
'-x, -y, -z'

loop_
_atom_site_label
_atom_site_type_symbol
_atom_site_fract_x
_atom_site_fract_y
_atom_site_fract_z
_atom_site_U_iso_or_equiv
_atom_site_adp_type
_atom_site_occupancy
_atom_site_site_symmetry_order
_atom_site_calc_flag
_atom_site_refinement_flags_posn
_atom_site_refinement_flags_adp
_atom_site_refinement_flags_occupancy
_atom_site_disorder_assembly
_atom_site_disorder_group
S1 S 0.9029(4) 0.6155(4) 0.5350(3) 0.093(2) Uani 1 1 d . U . . .
S2 S 1.0953(4) 0.4251(4) 0.6800(3) 0.095(2) Uani 1 1 d . U . . .
S3 S 0.6506(5) 0.3497(5) 0.9872(3) 0.106(2) Uani 1 1 d . U . . .
S4 S 0.3538(5) 0.5180(5) 0.9147(3) 0.102(2) Uani 1 1 d . U . . .
F1 F 0.9211(12) 0.9293(10) 0.1335(6) 0.139(5) Uani 1 1 d . U . . .
F2 F 0.7288(12) 0.9482(11) 0.1979(7) 0.143(5) Uani 1 1 d . U . . .
F3 F -0.2646(16) 0.7980(13) 0.8950(10) 0.198(6) Uani 1 1 d . U . . .
F4 F -0.3379(15) 0.7423(13) 1.0099(10) 0.189(6) Uani 1 1 d . U . . .
F5 F 1.526(2) -0.0703(19) 0.8934(12) 0.287(9) Uani 1 1 d D U . . .
F6 F 1.642(2) -0.0009(19) 0.8641(13) 0.303(9) Uani 1 1 d D U . . .
F7 F 1.514(2) 0.0351(18) 0.8027(12) 0.296(9) Uani 1 1 d D U . . .
O1 O 0.8363(12) 0.7259(11) 0.4220(7) 0.112(5) Uani 1 1 d . U . . .
O2 O 0.1463(15) 0.6134(12) 0.9057(9) 0.135(5) Uani 1 1 d . U . . .
O3 O 1.346(2) 0.0550(19) 1.0159(12) 0.234(8) Uani 1 1 d D U . . .
O4 O 1.392(2) 0.0994(19) 0.9052(11) 0.223(6) Uani 1 1 d D U . . .
N1 N 1.2765(17) 0.7267(15) 0.2014(9) 0.129(7) Uani 1 1 d . U . . .
N2 N 1.3318(17) 0.5550(16) 0.3859(9) 0.118(7) Uani 1 1 d . U . . .
N3 N 0.7865(14) 0.5320(13) 0.6930(8) 0.091(4) Uani 1 1 d . U . . .
N4 N 0.6077(14) 0.4978(13) 0.8168(8) 0.092(4) Uani 1 1 d . U . . .
N5 N 0.8958(15) 0.2935(14) 0.9280(9) 0.108(4) Uani 1 1 d . U . . .
N6 N 1.0473(15) 0.3177(14) 0.8249(8) 0.107(4) Uani 1 1 d . U . . .
N7 N 0.1782(19) 0.3769(16) 1.1777(10) 0.141(8) Uani 1 1 d D U . . .
N8 N -0.149(2) 0.5217(19) 1.1870(13) 0.170(8) Uani 1 1 d D U . . .
C1 C 0.909(2) 0.7290(17) 0.3830(11) 0.105(4) Uani 1 1 d . U . . .
C7 C 1.0010(11) 0.7718(10) 0.2860(7) 0.107(4) Uani 1 1 d G U . . .
C6 C 1.0096(11) 0.8206(12) 0.2238(7) 0.112(4) Uani 1 1 d G U . . .
H6 H 1.077846 0.812971 0.201737 0.134 Uiso 1 1 calc R U . . .
C5 C 0.9183(14) 0.8806(11) 0.1939(5) 0.115(4) Uani 1 1 d G U . . .
C4 C 0.8185(12) 0.8918(10) 0.2261(7) 0.115(4) Uani 1 1 d G U . . .
C3 C 0.8099(11) 0.8430(12) 0.2883(7) 0.114(4) Uani 1 1 d G U . . .
H3 H 0.741613 0.850589 0.310385 0.137 Uiso 1 1 calc R U . . .
C2 C 0.9011(14) 0.7829(11) 0.3182(5) 0.106(4) Uani 1 1 d G U . . .
C8 C 1.0754(15) 0.7117(16) 0.3285(10) 0.105(4) Uani 1 1 d D U . . .
C9 C 1.0275(19) 0.6801(17) 0.3897(11) 0.102(4) Uani 1 1 d . U . . .
C10 C 1.0739(18) 0.6234(16) 0.4425(10) 0.095(4) Uani 1 1 d . U . . .
H10 H 1.150162 0.601699 0.437016 0.114 Uiso 1 1 calc R U . . .
C11 C 1.0374(17) 0.5895(16) 0.5024(10) 0.092(4) Uani 1 1 d . U . . .
C12 C 1.1045(17) 0.5285(16) 0.5493(10) 0.094(4) Uani 1 1 d . U . . .
C13 C 1.0510(17) 0.5036(16) 0.6052(10) 0.093(4) Uani 1 1 d . U . . .
C14 C 0.9384(17) 0.5460(16) 0.6058(10) 0.093(4) Uani 1 1 d . U . . .
C15 C 0.8911(17) 0.5148(16) 0.6663(10) 0.092(4) Uani 1 1 d . U . . .
C16 C 0.9633(17) 0.4490(16) 0.7094(10) 0.092(3) Uani 1 1 d . U . . .
C22 C 0.9406(9) 0.3674(10) 0.8211(7) 0.101(3) Uani 1 1 d G U . . .
C17 C 0.9053(10) 0.4279(10) 0.7642(6) 0.095(3) Uani 1 1 d G U . . .
C18 C 0.7966(11) 0.4742(9) 0.7578(5) 0.093(3) Uani 1 1 d G U . . .
C19 C 0.7233(8) 0.4600(10) 0.8083(7) 0.094(3) Uani 1 1 d G U . . .
C20 C 0.7587(10) 0.3996(11) 0.8652(6) 0.097(3) Uani 1 1 d G U . . .
C21 C 0.8673(12) 0.3533(10) 0.8716(5) 0.101(3) Uani 1 1 d G U . . .
C23 C 0.6733(18) 0.3985(17) 0.9113(10) 0.097(3) Uani 1 1 d . U . . .
C24 C 0.5837(18) 0.4581(16) 0.8792(10) 0.095(4) Uani 1 1 d . U . . .
C25 C 0.4915(18) 0.4589(17) 0.9210(11) 0.098(4) Uani 1 1 d . U . . .
C26 C 0.5156(18) 0.4076(17) 0.9785(11) 0.099(4) Uani 1 1 d . U . . .
C27 C 0.427(2) 0.4088(17) 1.0241(11) 0.103(4) Uani 1 1 d . U . . .
C28 C 0.337(2) 0.4648(17) 0.9971(11) 0.103(4) Uani 1 1 d . U . . .
C32 C 1.2195(11) 0.1467(13) 0.9453(9) 0.160(4) Uani 1 1 d DG U . . .
C31 C 1.1853(12) 0.2086(13) 0.8888(7) 0.129(4) Uani 1 1 d G U . . .
H31 H 1.235661 0.218097 0.854405 0.155 Uiso 1 1 calc R U . . .
C30 C 1.0773(14) 0.2565(11) 0.8825(6) 0.120(4) Uani 1 1 d G U . . .
C29 C 1.0035(10) 0.2426(12) 0.9328(8) 0.120(4) Uani 1 1 d G U . . .
C34 C 1.0378(13) 0.1807(13) 0.9893(7) 0.132(4) Uani 1 1 d G U . . .
H34 H 0.987370 0.171184 1.023661 0.159 Uiso 1 1 calc R U . . .
C33 C 1.1458(15) 0.1327(12) 0.9956(7) 0.148(5) Uani 1 1 d G U . . .
H33 H 1.169158 0.090432 1.034237 0.178 Uiso 1 1 calc R U . . .
C35 C 1.3323(19) 0.094(2) 0.9569(12) 0.198(6) Uani 1 1 d D U . . .
C36 C 1.495(3) 0.060(3) 0.9132(17) 0.244(6) Uani 1 1 d D U . . .
H36A H 1.497671 0.012166 0.952624 0.293 Uiso 1 1 d R U . . .
H36B H 1.543759 0.091851 0.915596 0.293 Uiso 1 1 d R U . . .
C37 C 1.529(2) 0.014(2) 0.8665(14) 0.254(7) Uani 1 1 d D U . . .
C38 C 0.235(2) 0.4790(17) 1.0320(12) 0.113(4) Uani 1 1 d . U . . .
H38 H 0.239282 0.444606 1.074656 0.135 Uiso 1 1 calc DR U . . .
C39 C 0.131(2) 0.533(2) 1.0157(14) 0.135(4) Uani 1 1 d D U . . .
C40 C 0.030(2) 0.543(2) 1.0586(15) 0.140(4) Uani 1 1 d D U . . .
C41 C -0.0539(18) 0.6071(12) 1.0253(10) 0.146(4) Uani 1 1 d G U . . .
C46 C -0.0197(14) 0.6395(14) 0.9636(11) 0.146(4) Uani 1 1 d G U . . .
C45 C -0.092(2) 0.7027(14) 0.9209(8) 0.153(5) Uani 1 1 d G U . . .
H45 H -0.069089 0.724875 0.878702 0.184 Uiso 1 1 calc R U . . .
C44 C -0.1994(18) 0.7334(12) 0.9398(11) 0.156(4) Uani 1 1 d G U . . .
C43 C -0.2336(14) 0.7010(15) 1.0015(12) 0.154(4) Uani 1 1 d G U . . .
C42 C -0.161(2) 0.6378(14) 1.0443(8) 0.152(5) Uani 1 1 d G U . . .
H42 H -0.184237 0.615679 1.086420 0.183 Uiso 1 1 calc R U . . .
C47 C 0.097(3) 0.592(2) 0.9591(17) 0.140(5) Uani 1 1 d . U . . .
C48 C 1.1927(15) 0.6748(15) 0.3129(9) 0.104(5) Uani 1 1 d D U . . .
C49 C 1.233(2) 0.7092(17) 0.2465(9) 0.111(6) Uani 1 1 d D U . . .
C50 C 1.2727(19) 0.6018(16) 0.3566(10) 0.100(6) Uani 1 1 d D U . . .
C51 C 0.024(2) 0.4979(18) 1.1147(13) 0.139(4) Uani 1 1 d D U . . .
C52 C -0.074(2) 0.504(2) 1.1588(14) 0.145(5) Uani 1 1 d D U . . .
C53 C 0.111(2) 0.4313(19) 1.1540(14) 0.139(5) Uani 1 1 d D U . . .
C54 C 1.222(3) 0.510(3) 0.533(2) 0.302(12) Uani 1 1 d D U . . .
H54A H 1.224378 0.489810 0.497525 0.363 Uiso 1 1 d R U . . .
H54B H 1.249637 0.559897 0.517942 0.363 Uiso 1 1 d R U . . .
C55 C 1.296(2) 0.429(3) 0.573(2) 0.307(12) Uani 1 1 d D U . . .
H55A H 1.275125 0.380896 0.572125 0.369 Uiso 1 1 calc R U . . .
H55B H 1.284846 0.428600 0.616853 0.369 Uiso 1 1 calc R U . . .
C56 C 1.417(2) 0.415(3) 0.556(3) 0.307(11) Uani 1 1 d D U . . .
H56A H 1.427924 0.467807 0.523980 0.368 Uiso 1 1 calc R U . . .
H56B H 1.456386 0.404163 0.593010 0.368 Uiso 1 1 calc R U . . .
C57 C 1.466(3) 0.343(3) 0.531(3) 0.313(11) Uani 1 1 d D U . . .
H57A H 1.443622 0.360795 0.487728 0.375 Uiso 1 1 calc R U . . .
H57B H 1.438878 0.294545 0.556685 0.375 Uiso 1 1 calc R U . . .
C58 C 1.589(3) 0.319(3) 0.532(2) 0.317(11) Uani 1 1 d D U . . .
H58A H 1.613219 0.332709 0.487989 0.380 Uiso 1 1 calc R U . . .
H58B H 1.603030 0.361166 0.546179 0.380 Uiso 1 1 calc R U . . .
C59 C 1.674(3) 0.237(3) 0.565(3) 0.326(11) Uani 1 1 d D U . . .
H59A H 1.667344 0.231132 0.609430 0.391 Uiso 1 1 calc R U . . .
H59B H 1.650557 0.190983 0.561694 0.391 Uiso 1 1 calc R U . . .
C60 C 1.794(3) 0.221(3) 0.546(3) 0.330(11) Uani 1 1 d D U . . .
H60A H 1.827760 0.223514 0.580757 0.396 Uiso 1 1 calc R U . . .
H60B H 1.799130 0.271048 0.510175 0.396 Uiso 1 1 calc R U . . .
C61 C 1.873(3) 0.147(3) 0.530(3) 0.338(11) Uani 1 1 d D U . . .
H61A H 1.867521 0.091748 0.559464 0.406 Uiso 1 1 d R U . . .
H61B H 1.859675 0.150093 0.487576 0.406 Uiso 1 1 d R U . . .
C62 C 1.986(3) 0.137(3) 0.546(3) 0.340(12) Uani 1 1 d D U . . .
H62A H 1.990101 0.188261 0.552097 0.408 Uiso 1 1 d R U . . .
H62B H 2.016710 0.142113 0.503628 0.408 Uiso 1 1 d R U . . .
C63 C 2.084(3) 0.062(3) 0.572(3) 0.348(12) Uani 1 1 d D U . . .
H63A H 2.110096 0.080764 0.600880 0.417 Uiso 1 1 calc R U . . .
H63B H 2.046712 0.019690 0.599739 0.417 Uiso 1 1 calc R U . . .
C64 C 2.189(3) 0.004(4) 0.556(3) 0.362(15) Uani 1 1 d D U . . .
H64A H 2.169645 -0.030920 0.536904 0.543 Uiso 1 1 d R U . . .
H64B H 2.234945 0.036245 0.526081 0.543 Uiso 1 1 d R U . . .
H64C H 2.228176 -0.032212 0.593598 0.543 Uiso 1 1 d R U . . .
C65 C 0.695(3) 0.600(2) 0.6628(16) 0.159(6) Uani 1 1 d . U . . .
H65A H 0.629227 0.590933 0.653004 0.190 Uiso 1 1 d R U . . .
H65B H 0.742071 0.610218 0.624518 0.190 Uiso 1 1 d R U . . .
C66 C 0.683(2) 0.680(2) 0.6723(16) 0.167(6) Uani 1 1 d D U . . .
H66 H 0.656670 0.671830 0.716500 0.200 Uiso 1 1 calc R U . . .
C67 C 0.591(2) 0.748(2) 0.6330(13) 0.169(6) Uani 1 1 d D U . . .
H67A H 0.528413 0.724798 0.641294 0.203 Uiso 1 1 calc R U . . .
H67B H 0.569678 0.796066 0.648662 0.203 Uiso 1 1 calc R U . . .
C68 C 0.609(2) 0.783(2) 0.5629(13) 0.174(6) Uani 1 1 d D U . . .
H68A H 0.623661 0.736832 0.546188 0.208 Uiso 1 1 calc R U . . .
H68B H 0.674087 0.803551 0.553961 0.208 Uiso 1 1 calc R U . . .
C69 C 0.515(2) 0.855(2) 0.5278(14) 0.181(6) Uani 1 1 d D U . . .
H69A H 0.451234 0.833981 0.532327 0.217 Uiso 1 1 calc R U . . .
H69B H 0.494683 0.900118 0.546548 0.217 Uiso 1 1 calc R U . . .
C70 C 0.544(3) 0.892(2) 0.4591(14) 0.186(7) Uani 1 1 d D U . . .
H70A H 0.577309 0.843695 0.444144 0.223 Uiso 1 1 calc R U . . .
H70B H 0.602557 0.918147 0.456576 0.223 Uiso 1 1 calc R U . . .
C71 C 0.461(3) 0.956(2) 0.4119(15) 0.192(7) Uani 1 1 d D U . . .
H71A H 0.406833 0.928500 0.410515 0.231 Uiso 1 1 calc R U . . .
H71B H 0.423356 1.002611 0.427978 0.231 Uiso 1 1 calc R U . . .
C72 C 0.501(3) 0.995(2) 0.3452(16) 0.214(11) Uani 1 1 d D U . . .
H72A H 0.450937 0.997055 0.316340 0.321 Uiso 1 1 calc R U . . .
H72B H 0.573676 0.960775 0.337878 0.321 Uiso 1 1 calc R U . . .
H72C H 0.502730 1.052293 0.338434 0.321 Uiso 1 1 calc R U . . .
C73 C 0.780(2) 0.7142(19) 0.6646(17) 0.170(6) Uani 1 1 d D U . . .
H73A H 0.809999 0.722007 0.621382 0.203 Uiso 1 1 calc R U . . .
H73B H 0.836556 0.669651 0.692395 0.203 Uiso 1 1 calc R U . . .
C74 C 0.766(2) 0.796(2) 0.6766(17) 0.175(7) Uani 1 1 d D U . . .
H74A H 0.727163 0.794041 0.716970 0.210 Uiso 1 1 calc R U . . .
H74B H 0.724689 0.844454 0.643303 0.210 Uiso 1 1 calc R U . . .
C75 C 0.880(2) 0.803(2) 0.6773(18) 0.185(7) Uani 1 1 d D U . . .
H75A H 0.913727 0.767824 0.717791 0.222 Uiso 1 1 calc R U . . .
H75B H 0.928158 0.787144 0.643399 0.222 Uiso 1 1 calc R U . . .
C76 C 0.851(3) 0.896(2) 0.667(2) 0.223(11) Uani 1 1 d D U . . .
H76A H 0.817793 0.927252 0.626131 0.334 Uiso 1 1 d R U . . .
H76B H 0.800788 0.911026 0.699287 0.334 Uiso 1 1 d R U . . .
H76C H 0.918189 0.910861 0.666030 0.334 Uiso 1 1 d R U . . .
C77 C 0.522(2) 0.553(2) 0.7715(14) 0.159(6) Uani 1 1 d . U . . .
H77A H 0.548818 0.599790 0.740943 0.191 Uiso 1 1 calc R U . . .
H77B H 0.456959 0.578081 0.793661 0.191 Uiso 1 1 calc R U . . .
C78 C 0.493(2) 0.5055(19) 0.7377(13) 0.166(6) Uani 1 1 d D U . . .
H78 H 0.560794 0.482514 0.715282 0.200 Uiso 1 1 calc R U . . .
C79 C 0.414(2) 0.568(2) 0.6880(13) 0.173(6) Uani 1 1 d D U . . .
H79A H 0.449360 0.610644 0.660128 0.208 Uiso 1 1 calc R U . . .
H79B H 0.401194 0.537291 0.662811 0.208 Uiso 1 1 calc R U . . .
C80 C 0.303(2) 0.615(2) 0.7088(14) 0.186(7) Uani 1 1 d D U . . .
H80A H 0.314082 0.639966 0.738411 0.223 Uiso 1 1 calc R U . . .
H80B H 0.261993 0.573527 0.731592 0.223 Uiso 1 1 calc R U . . .
C81 C 0.233(3) 0.685(2) 0.6570(15) 0.194(8) Uani 1 1 d D U . . .
H81A H 0.198441 0.735727 0.669002 0.233 Uiso 1 1 calc R U . . .
H81B H 0.276795 0.700593 0.617996 0.233 Uiso 1 1 calc R U . . .
C82 C 0.147(3) 0.649(3) 0.6484(18) 0.224(11) Uani 1 1 d D U . . .
H82A H 0.176760 0.596712 0.638752 0.336 Uiso 1 1 d R U . . .
H82B H 0.102131 0.638265 0.687150 0.336 Uiso 1 1 d R U . . .
H82C H 0.101485 0.691889 0.614431 0.336 Uiso 1 1 d R U . . .
C83 C 0.451(3) 0.431(2) 0.7777(13) 0.164(6) Uani 1 1 d D U . . .
H83A H 0.382767 0.451464 0.799888 0.197 Uiso 1 1 calc R U . . .
H83B H 0.504882 0.391934 0.809340 0.197 Uiso 1 1 calc R U . . .
C84 C 0.431(3) 0.3832(19) 0.7399(13) 0.167(6) Uani 1 1 d D U . . .
H84A H 0.366537 0.418050 0.714289 0.200 Uiso 1 1 calc R U . . .
H84B H 0.494042 0.372122 0.711396 0.200 Uiso 1 1 calc R U . . .
C85 C 0.411(3) 0.300(2) 0.7820(14) 0.174(6) Uani 1 1 d D U . . .
H85A H 0.347236 0.311757 0.810358 0.209 Uiso 1 1 calc R U . . .
H85B H 0.474660 0.265989 0.807770 0.209 Uiso 1 1 calc R U . . .
C86 C 0.390(2) 0.250(2) 0.7456(15) 0.180(7) Uani 1 1 d D U . . .
H86A H 0.361808 0.203647 0.773917 0.216 Uiso 1 1 calc R U . . .
H86B H 0.336599 0.287407 0.713507 0.216 Uiso 1 1 calc R U . . .
C87 C 0.498(2) 0.216(2) 0.7154(17) 0.191(8) Uani 1 1 d D U . . .
H87A H 0.554300 0.187980 0.747078 0.229 Uiso 1 1 calc R U . . .
H87B H 0.520451 0.263479 0.682912 0.229 Uiso 1 1 calc R U . . .
C88 C 0.492(3) 0.153(2) 0.6860(18) 0.223(11) Uani 1 1 d D U . . .
H88A H 0.567901 0.132341 0.672926 0.335 Uiso 1 1 d R U . . .
H88B H 0.466477 0.106012 0.714700 0.335 Uiso 1 1 d DR U . . .
H88C H 0.447235 0.181464 0.649409 0.335 Uiso 1 1 d R U . . .
C89 C 0.422(3) 0.365(3) 1.0884(18) 0.290(16) Uani 1 1 d D U . . .
H89A H 0.406703 0.401561 1.114200 0.348 Uiso 1 1 d DR U . . .
H89B H 0.357325 0.344677 1.092496 0.348 Uiso 1 1 d R U . . .
C90 C 0.492(4) 0.275(3) 1.1123(17) 0.302(15) Uani 1 1 d D U . . .
H90A H 0.552824 0.300564 1.099579 0.363 Uiso 1 1 d R U . . .
H90B H 0.499153 0.239989 1.085997 0.363 Uiso 1 1 d R U . . .
C91 C 0.494(4) 0.221(4) 1.1809(17) 0.317(14) Uani 1 1 d D U . . .
H91A H 0.450930 0.256870 1.205282 0.381 Uiso 1 1 calc R U . . .
H91B H 0.458914 0.176538 1.187139 0.381 Uiso 1 1 calc R U . . .
C92 C 0.607(4) 0.180(4) 1.206(2) 0.337(14) Uani 1 1 d D U . . .
H92A H 0.619924 0.118594 1.215029 0.405 Uiso 1 1 calc R U . . .
H92B H 0.601295 0.187009 1.246991 0.405 Uiso 1 1 calc R U . . .
C93 C 0.713(4) 0.198(4) 1.176(2) 0.355(15) Uani 1 1 d D U . . .
H93A H 0.728234 0.250795 1.171780 0.426 Uiso 1 1 d R U . . .
H93B H 0.702224 0.198187 1.134285 0.426 Uiso 1 1 d R U . . .
C94 C 0.787(5) 0.148(5) 1.231(2) 0.369(15) Uani 1 1 d D U . . .
H94A H 0.772859 0.093133 1.256143 0.442 Uiso 1 1 calc R U . . .
H94B H 0.788089 0.180241 1.257161 0.442 Uiso 1 1 calc R U . . .
C95 C 0.886(5) 0.139(5) 1.187(3) 0.377(15) Uani 1 1 d D U . . .
H95A H 0.894502 0.196321 1.170139 0.452 Uiso 1 1 calc R U . . .
H95B H 0.857917 0.132067 1.151840 0.452 Uiso 1 1 calc R U . . .
C96 C 1.004(5) 0.084(4) 1.188(3) 0.382(16) Uani 1 1 d D U . . .
H96A H 1.016733 0.057792 1.155210 0.459 Uiso 1 1 calc R U . . .
H96B H 1.053150 0.120574 1.177688 0.459 Uiso 1 1 calc R U . . .
C97 C 1.030(5) 0.016(5) 1.251(3) 0.383(16) Uani 1 1 d D U . . .
H97A H 0.984861 -0.023381 1.262600 0.459 Uiso 1 1 calc R U . . .
H97B H 1.026855 0.039030 1.284424 0.459 Uiso 1 1 calc R U . . .
C98 C 1.145(5) -0.019(5) 1.228(3) 0.386(17) Uani 1 1 d D U . . .
H98A H 1.147673 -0.046098 1.196765 0.463 Uiso 1 1 calc R U . A .
H98B H 1.187662 0.021761 1.213201 0.463 Uiso 1 1 calc R U . . .
C99 C 1.172(6) -0.082(4) 1.293(3) 0.39(2) Uani 1 1 d D U . A -1
H99A H 1.163413 -0.053788 1.323171 0.588 Uiso 1 1 d R U . A -1
H99B H 1.124830 -0.119495 1.305440 0.588 Uiso 1 1 d R U . A -1
H99C H 1.247863 -0.115631 1.290864 0.588 Uiso 1 1 d R U . A -1
Cl1 Cl 1.4038(14) -0.1841(11) 1.0524(8) 0.145(5) Uani 0.5 1 d . U P . .
Cl2 Cl 1.2439(16) -0.1053(12) 0.9607(9) 0.174(7) Uani 0.5 1 d . U P . .
Cl3 Cl 1.1856(17) -0.0969(12) 1.0771(9) 0.192(8) Uani 0.5 1 d . U P . .
C100 C 1.267(6) -0.151(4) 1.044(3) 0.160(10) Uani 0.5 1 d . U P . .
H100 H 1.244708 -0.204450 1.057566 0.191 Uiso 0.5 1 calc R U P . .

loop_
_atom_site_aniso_label
_atom_site_aniso_U_11
_atom_site_aniso_U_22
_atom_site_aniso_U_33
_atom_site_aniso_U_23
_atom_site_aniso_U_13
_atom_site_aniso_U_12
S1 0.055(3) 0.145(5) 0.064(3) -0.038(3) 0.030(3) -0.019(3)
S2 0.057(3) 0.143(5) 0.068(3) -0.036(3) 0.029(3) -0.019(3)
S3 0.078(4) 0.155(5) 0.075(4) -0.043(4) 0.035(3) -0.032(4)
S4 0.070(4) 0.155(5) 0.079(4) -0.055(4) 0.039(3) -0.029(4)
F1 0.125(9) 0.171(10) 0.088(8) -0.010(8) 0.008(7) -0.044(8)
F2 0.116(9) 0.168(10) 0.114(9) -0.022(8) -0.009(7) -0.029(8)
F3 0.159(9) 0.190(9) 0.207(9) -0.053(8) 0.017(8) -0.025(8)
F4 0.143(9) 0.188(9) 0.205(9) -0.070(8) 0.029(8) -0.019(8)
F5 0.218(12) 0.292(14) 0.234(12) -0.006(12) -0.003(11) -0.017(12)
F6 0.217(12) 0.308(14) 0.241(13) 0.003(12) 0.008(12) -0.003(12)
F7 0.223(12) 0.303(14) 0.232(13) -0.006(12) -0.002(12) -0.003(12)
O1 0.078(9) 0.162(10) 0.070(8) -0.027(8) 0.026(7) -0.027(8)
O2 0.117(10) 0.156(10) 0.126(10) -0.056(9) 0.022(9) -0.033(9)
O3 0.170(11) 0.242(12) 0.188(11) -0.003(11) 0.000(11) -0.004(11)
O4 0.155(8) 0.241(9) 0.179(8) -0.009(8) 0.013(8) -0.011(8)
N1 0.108(14) 0.178(16) 0.072(13) -0.028(13) 0.046(11) -0.043(13)
N2 0.082(14) 0.165(18) 0.073(14) -0.033(12) 0.030(11) -0.015(13)
N3 0.064(6) 0.143(7) 0.067(6) -0.049(5) 0.036(5) -0.031(6)
N4 0.069(6) 0.143(6) 0.069(6) -0.051(5) 0.037(5) -0.035(6)
N5 0.074(5) 0.156(6) 0.085(5) -0.043(5) 0.028(5) -0.030(5)
N6 0.075(5) 0.154(6) 0.084(5) -0.045(5) 0.029(5) -0.030(5)
N7 0.132(13) 0.166(14) 0.108(12) -0.045(11) 0.051(11) -0.047(11)
N8 0.156(14) 0.198(14) 0.161(14) -0.084(12) 0.035(12) -0.049(12)
C1 0.091(7) 0.148(8) 0.070(7) -0.035(6) 0.013(6) -0.036(7)
C7 0.095(6) 0.149(7) 0.072(6) -0.035(6) 0.011(5) -0.037(6)
C6 0.099(7) 0.152(8) 0.075(7) -0.031(6) 0.009(6) -0.038(7)
C5 0.103(7) 0.153(8) 0.079(7) -0.031(6) 0.006(6) -0.037(7)
C4 0.101(7) 0.154(8) 0.081(7) -0.030(6) 0.004(6) -0.037(7)
C3 0.100(7) 0.151(8) 0.080(7) -0.031(7) 0.007(6) -0.036(7)
C2 0.092(6) 0.149(7) 0.072(6) -0.034(6) 0.011(5) -0.037(6)
C8 0.092(7) 0.148(8) 0.070(6) -0.037(6) 0.016(6) -0.037(6)
C9 0.085(6) 0.148(7) 0.067(6) -0.038(6) 0.018(6) -0.033(6)
C10 0.068(7) 0.144(8) 0.065(7) -0.044(7) 0.028(6) -0.025(7)
C11 0.061(6) 0.142(7) 0.064(6) -0.043(6) 0.031(5) -0.023(6)
C12 0.061(6) 0.143(7) 0.067(6) -0.043(6) 0.033(6) -0.024(6)
C13 0.061(5) 0.142(6) 0.068(5) -0.043(5) 0.033(5) -0.025(5)
C14 0.061(5) 0.142(6) 0.068(5) -0.043(5) 0.032(5) -0.025(5)
C15 0.062(5) 0.143(6) 0.068(5) -0.048(5) 0.034(5) -0.029(5)
C16 0.062(5) 0.143(5) 0.068(5) -0.046(4) 0.033(4) -0.027(5)
C22 0.069(5) 0.150(6) 0.077(5) -0.046(5) 0.032(5) -0.030(5)
C17 0.066(5) 0.145(6) 0.071(5) -0.047(5) 0.033(5) -0.030(5)
C18 0.064(5) 0.143(6) 0.070(5) -0.049(5) 0.034(5) -0.031(5)
C19 0.068(5) 0.145(6) 0.070(5) -0.051(5) 0.034(5) -0.031(5)
C20 0.069(5) 0.146(5) 0.074(5) -0.049(5) 0.034(5) -0.031(5)
C21 0.070(5) 0.150(6) 0.078(5) -0.046(5) 0.031(5) -0.030(5)
C23 0.071(5) 0.146(5) 0.072(5) -0.049(5) 0.035(5) -0.033(5)
C24 0.070(5) 0.144(6) 0.072(5) -0.050(5) 0.036(5) -0.033(5)
C25 0.075(5) 0.144(6) 0.078(5) -0.051(5) 0.034(5) -0.033(5)
C26 0.077(5) 0.144(6) 0.075(5) -0.050(5) 0.034(5) -0.034(5)
C27 0.087(6) 0.140(7) 0.084(6) -0.050(6) 0.029(6) -0.034(6)
C28 0.085(5) 0.137(6) 0.086(5) -0.049(5) 0.030(5) -0.033(5)
C32 0.109(6) 0.193(7) 0.128(7) -0.027(6) 0.020(6) -0.022(6)
C31 0.087(6) 0.171(7) 0.104(6) -0.037(6) 0.024(6) -0.028(6)
C30 0.082(5) 0.164(6) 0.096(6) -0.041(5) 0.027(5) -0.028(5)
C29 0.081(6) 0.164(7) 0.094(6) -0.039(5) 0.026(5) -0.029(6)
C34 0.090(6) 0.172(7) 0.105(6) -0.033(6) 0.025(6) -0.027(6)
C33 0.101(7) 0.184(8) 0.120(7) -0.029(7) 0.022(6) -0.025(7)
C35 0.140(8) 0.222(9) 0.157(8) -0.016(8) 0.018(8) -0.015(8)
C36 0.173(9) 0.256(10) 0.194(9) -0.006(9) 0.013(8) -0.007(9)
C37 0.182(10) 0.265(11) 0.200(10) -0.004(10) 0.009(10) -0.007(10)
C38 0.104(6) 0.134(6) 0.101(6) -0.050(5) 0.020(6) -0.034(6)
C39 0.129(5) 0.145(5) 0.133(5) -0.057(4) 0.012(5) -0.040(5)
C40 0.136(5) 0.148(5) 0.140(5) -0.058(4) 0.011(5) -0.041(4)
C41 0.138(5) 0.151(5) 0.148(5) -0.059(4) 0.009(4) -0.039(4)
C46 0.139(5) 0.151(5) 0.148(5) -0.058(4) 0.007(4) -0.038(4)
C45 0.143(6) 0.156(6) 0.157(6) -0.058(5) 0.008(5) -0.037(5)
C44 0.145(6) 0.158(6) 0.159(6) -0.057(5) 0.006(5) -0.037(5)
C43 0.143(6) 0.157(6) 0.159(6) -0.060(5) 0.008(5) -0.037(5)
C42 0.143(6) 0.156(6) 0.157(6) -0.060(5) 0.008(5) -0.038(5)
C47 0.132(6) 0.148(6) 0.142(6) -0.058(5) 0.008(5) -0.039(5)
C48 0.092(9) 0.151(10) 0.068(8) -0.042(8) 0.028(7) -0.040(8)
C49 0.097(11) 0.157(12) 0.072(10) -0.039(10) 0.026(9) -0.041(10)
C50 0.084(12) 0.151(13) 0.062(11) -0.043(10) 0.035(9) -0.036(10)
C51 0.135(6) 0.148(6) 0.138(6) -0.057(5) 0.013(5) -0.042(5)
C52 0.140(7) 0.154(7) 0.143(7) -0.058(6) 0.014(6) -0.043(6)
C53 0.137(7) 0.148(7) 0.133(7) -0.055(6) 0.020(6) -0.042(6)
C54 0.108(15) 0.40(3) 0.47(3) -0.26(2) 0.136(18) -0.105(17)
C55 0.113(14) 0.41(3) 0.48(3) -0.26(2) 0.133(18) -0.107(16)
C56 0.113(14) 0.40(3) 0.48(3) -0.26(2) 0.130(17) -0.105(16)
C57 0.122(13) 0.41(3) 0.48(3) -0.26(2) 0.126(17) -0.106(16)
C58 0.127(13) 0.41(3) 0.48(3) -0.26(2) 0.126(17) -0.101(16)
C59 0.137(14) 0.41(3) 0.49(3) -0.26(2) 0.122(17) -0.100(16)
C60 0.140(14) 0.42(3) 0.49(3) -0.26(2) 0.123(18) -0.095(16)
C61 0.147(14) 0.42(3) 0.50(3) -0.25(2) 0.120(18) -0.093(16)
C62 0.148(15) 0.42(3) 0.50(3) -0.25(2) 0.121(18) -0.089(17)
C63 0.155(15) 0.43(3) 0.50(3) -0.25(2) 0.119(19) -0.087(17)
C64 0.160(19) 0.44(3) 0.51(3) -0.24(3) 0.12(2) -0.08(2)
C65 0.119(11) 0.165(13) 0.174(12) -0.052(11) -0.022(10) -0.016(10)
C66 0.125(10) 0.170(12) 0.182(11) -0.048(11) -0.024(9) -0.015(10)
C67 0.129(10) 0.169(12) 0.185(11) -0.050(11) -0.024(9) -0.015(9)
C68 0.133(10) 0.172(12) 0.189(12) -0.047(11) -0.028(10) -0.015(9)
C69 0.142(11) 0.176(13) 0.194(12) -0.045(11) -0.027(10) -0.014(10)
C70 0.146(11) 0.179(13) 0.196(13) -0.042(12) -0.028(11) -0.013(10)
C71 0.153(12) 0.183(14) 0.201(13) -0.041(13) -0.025(12) -0.014(11)
C72 0.176(17) 0.199(18) 0.206(18) -0.036(17) -0.020(16) -0.005(16)
C73 0.130(10) 0.170(12) 0.184(11) -0.049(11) -0.022(10) -0.014(10)
C74 0.134(11) 0.174(13) 0.190(12) -0.048(12) -0.023(10) -0.014(11)
C75 0.143(12) 0.178(14) 0.196(13) -0.045(12) -0.017(11) -0.011(12)
C76 0.171(17) 0.205(18) 0.225(17) -0.030(18) -0.017(16) -0.008(16)
C77 0.106(10) 0.259(16) 0.118(12) -0.073(10) 0.013(9) -0.057(10)
C78 0.111(10) 0.263(16) 0.125(11) -0.068(9) 0.011(8) -0.056(10)
C79 0.115(10) 0.268(16) 0.130(11) -0.063(10) 0.009(8) -0.055(10)
C80 0.122(11) 0.275(17) 0.137(12) -0.055(10) 0.007(9) -0.047(11)
C81 0.128(12) 0.281(17) 0.145(12) -0.051(11) 0.003(10) -0.046(11)
C82 0.166(17) 0.29(2) 0.164(17) -0.038(16) -0.007(15) -0.045(17)
C83 0.113(10) 0.262(16) 0.126(11) -0.073(9) 0.011(8) -0.060(10)
C84 0.119(10) 0.262(16) 0.129(11) -0.076(10) 0.013(8) -0.063(10)
C85 0.129(10) 0.265(16) 0.134(12) -0.078(10) 0.013(9) -0.062(11)
C86 0.135(11) 0.269(17) 0.140(12) -0.078(10) 0.014(9) -0.060(11)
C87 0.149(12) 0.273(18) 0.148(13) -0.078(11) 0.012(10) -0.058(12)
C88 0.181(17) 0.29(2) 0.174(18) -0.076(16) 0.015(15) -0.052(17)
C89 0.29(3) 0.46(4) 0.115(18) -0.11(2) 0.09(2) -0.15(3)
C90 0.30(3) 0.47(4) 0.125(17) -0.10(2) 0.08(2) -0.14(3)
C91 0.31(3) 0.48(4) 0.143(17) -0.09(2) 0.08(2) -0.13(3)
C92 0.32(3) 0.49(4) 0.170(18) -0.09(2) 0.07(2) -0.13(3)
C93 0.33(3) 0.49(4) 0.195(19) -0.09(2) 0.06(2) -0.13(3)
C94 0.35(3) 0.50(4) 0.22(2) -0.09(2) 0.05(2) -0.13(3)
C95 0.35(3) 0.50(4) 0.23(2) -0.09(2) 0.05(2) -0.13(3)
C96 0.36(3) 0.50(4) 0.25(2) -0.09(3) 0.04(2) -0.14(3)
C97 0.37(3) 0.50(4) 0.25(2) -0.09(3) 0.04(3) -0.14(3)
C98 0.37(3) 0.50(4) 0.26(3) -0.10(3) 0.03(3) -0.14(3)
C99 0.37(4) 0.50(5) 0.27(3) -0.09(3) 0.03(3) -0.15(4)
Cl1 0.143(12) 0.164(13) 0.144(12) -0.071(10) 0.021(10) -0.057(10)
Cl2 0.179(15) 0.163(14) 0.147(13) -0.022(11) -0.001(11) -0.041(12)
Cl3 0.205(16) 0.159(14) 0.164(14) -0.044(11) 0.090(12) -0.044(12)
C100 0.167(15) 0.152(15) 0.145(14) -0.051(14) 0.046(14) -0.047(14)

loop_
_atom_type_symbol
_atom_type_description
_atom_type_scat_dispersion_real
_atom_type_scat_dispersion_imag
_atom_type_scat_source
C C 0.0181 0.0091 'International Tables Vol C Tables 4.2.6.8 and 6.1.1.4'
H H 0.0000 0.0000 'International Tables Vol C Tables 4.2.6.8 and 6.1.1.4'
Cl Cl 0.3639 0.7018 'International Tables Vol C Tables 4.2.6.8 and 6.1.1.4'
F F 0.0727 0.0534 'International Tables Vol C Tables 4.2.6.8 and 6.1.1.4'
N N 0.0311 0.0180 'International Tables Vol C Tables 4.2.6.8 and 6.1.1.4'
O O 0.0492 0.0322 'International Tables Vol C Tables 4.2.6.8 and 6.1.1.4'
S S 0.3331 0.5567 'International Tables Vol C Tables 4.2.6.8 and 6.1.1.4'

loop_
_geom_angle_atom_site_label_1
_geom_angle_atom_site_label_2
_geom_angle_atom_site_label_3
_geom_angle
_geom_angle_site_symmetry_1
_geom_angle_site_symmetry_3
_geom_angle_publ_flag
C14 S1 C11 93.1(11) . . ?
C16 S2 C13 89.3(10) . . ?
C23 S3 C26 88.5(11) . . ?
C25 S4 C28 87.3(11) . . ?
C36 O4 C35 115(3) . . ?
C15 N3 C18 104.8(17) . . ?
C15 N3 C65 125(2) . . ?
C65 N3 C18 130.0(18) . . ?
C19 N4 C77 131.7(17) . . ?
C24 N4 C19 104.7(17) . . ?
C24 N4 C77 122.7(19) . . ?
C21 N5 C29 116.6(15) . . ?
C22 N6 C30 116.3(15) . . ?
O1 C1 C2 127(2) . . ?
O1 C1 C9 129(2) . . ?
C2 C1 C9 104.5(19) . . ?
C6 C7 C2 120.0 . . ?
C8 C7 C6 133.6(14) . . ?
C8 C7 C2 106.3(14) . . ?
C7 C6 H6 120.0 . . ?
C5 C6 C7 120.0 . . ?
C5 C6 H6 120.0 . . ?
F1 C5 C6 122.8(14) . . ?
F1 C5 C4 117.2(14) . . ?
C6 C5 C4 120.0 . . ?
F2 C4 C5 121.0(14) . . ?
F2 C4 C3 118.9(14) . . ?
C5 C4 C3 120.0 . . ?
C4 C3 H3 120.0 . . ?
C2 C3 C4 120.0 . . ?
C2 C3 H3 120.0 . . ?
C7 C2 C1 112.1(15) . . ?
C3 C2 C1 127.9(15) . . ?
C3 C2 C7 120.0 . . ?
C7 C8 C9 113.3(18) . . ?
C7 C8 C48 124.8(18) . . ?
C9 C8 C48 122(2) . . ?
C8 C9 C1 104(2) . . ?
C10 C9 C1 126(2) . . ?
C10 C9 C8 130(2) . . ?
C9 C10 H10 112.4 . . ?
C9 C10 C11 135(2) . . ?
C11 C10 H10 112.4 . . ?
C10 C11 S1 128.0(19) . . ?
C10 C11 C12 124(2) . . ?
C12 C11 S1 108.4(15) . . ?
C11 C12 C54 115(3) . . ?
C13 C12 C11 113.6(19) . . ?
C13 C12 C54 130(3) . . ?
C12 C13 S2 132.5(18) . . ?
C12 C13 C14 115(2) . . ?
C14 C13 S2 112.9(15) . . ?
C13 C14 S1 110.2(15) . . ?
C13 C14 C15 110(2) . . ?
C15 C14 S1 140.1(18) . . ?
N3 C15 C14 135(2) . . ?
N3 C15 C16 110.7(18) . . ?
C16 C15 C14 114.6(19) . . ?
C15 C16 S2 113.4(15) . . ?
C17 C16 S2 139.8(18) . . ?
C17 C16 C15 106.6(17) . . ?
N6 C22 C17 118.8(12) . . ?
N6 C22 C21 121.0(12) . . ?
C17 C22 C21 120.0 . . ?
C16 C17 C22 128.7(14) . . ?
C16 C17 C18 111.3(14) . . ?
C22 C17 C18 120.0 . . ?
C17 C18 N3 106.4(11) . . ?
C19 C18 N3 133.6(11) . . ?
C19 C18 C17 120.0 . . ?
C18 C19 N4 133.2(12) . . ?
C20 C19 N4 106.8(12) . . ?
C20 C19 C18 120.0 . . ?
C19 C20 C21 120.0 . . ?
C19 C20 C23 111.1(14) . . ?
C21 C20 C23 128.7(14) . . ?
N5 C21 C22 123.1(12) . . ?
N5 C21 C20 116.9(12) . . ?
C20 C21 C22 120.0 . . ?
C20 C23 S3 140.3(19) . . ?
C24 C23 S3 115.9(16) . . ?
C24 C23 C20 103.9(18) . . ?
N4 C24 C23 113.4(18) . . ?
N4 C24 C25 138(2) . . ?
C23 C24 C25 108(2) . . ?
C24 C25 S4 134(2) . . ?
C26 C25 S4 112.7(16) . . ?
C26 C25 C24 113(2) . . ?
C25 C26 S3 114.3(16) . . ?
C25 C26 C27 116(2) . . ?
C27 C26 S3 130(2) . . ?
C28 C27 C26 110(2) . . ?
C28 C27 C89 119(2) . . ?
C89 C27 C26 132(3) . . ?
C27 C28 S4 114.7(18) . . ?
C27 C28 C38 121(2) . . ?
C38 C28 S4 124(2) . . ?
C31 C32 C33 120.0 . . ?
C31 C32 C35 124.0(17) . . ?
C33 C32 C35 116.0(16) . . ?
C32 C31 H31 120.0 . . ?
C32 C31 C30 120.0 . . ?
C30 C31 H31 120.0 . . ?
C31 C30 N6 117.7(14) . . ?
C29 C30 N6 122.3(14) . . ?
C29 C30 C31 120.0 . . ?
C30 C29 N5 120.5(14) . . ?
C34 C29 N5 119.4(14) . . ?
C34 C29 C30 120.0 . . ?
C29 C34 H34 120.0 . . ?
C33 C34 C29 120.0 . . ?
C33 C34 H34 120.0 . . ?
C32 C33 H33 120.0 . . ?
C34 C33 C32 120.0 . . ?
C34 C33 H33 120.0 . . ?
O3 C35 O4 137(2) . . ?
O3 C35 C32 111(2) . . ?
O4 C35 C32 112(2) . . ?
O4 C36 H36A 105.1 . . ?
O4 C36 H36B 118.3 . . ?
O4 C36 C37 106(3) . . ?
H36A C36 H36B 108.7 . . ?
C37 C36 H36A 100.7 . . ?
C37 C36 H36B 116.4 . . ?
F5 C37 F6 98(2) . . ?
F5 C37 F7 105(2) . . ?
F5 C37 C36 112(3) . . ?
F6 C37 F7 99(2) . . ?
F6 C37 C36 100(2) . . ?
F7 C37 C36 135(3) . . ?
C28 C38 H38 113.5 . . ?
C39 C38 C28 133(3) . . ?
C39 C38 H38 113.5 . . ?
C38 C39 C40 127(3) . . ?
C47 C39 C38 129(3) . . ?
C47 C39 C40 104(3) . . ?
C41 C40 C39 109(3) . . ?
C51 C40 C39 125(3) . . ?
C51 C40 C41 126(3) . . ?
C40 C41 C46 110(2) . . ?
C40 C41 C42 130(2) . . ?
C46 C41 C42 120.0 . . ?
C41 C46 C45 120.0 . . ?
C41 C46 C47 106(2) . . ?
C45 C46 C47 134(2) . . ?
C46 C45 H45 120.0 . . ?
C44 C45 C46 120.0 . . ?
C44 C45 H45 120.0 . . ?
F3 C44 C45 116(2) . . ?
F3 C44 C43 124(2) . . ?
C45 C44 C43 120.0 . . ?
F4 C43 C44 110(2) . . ?
F4 C43 C42 130(2) . . ?
C42 C43 C44 120.0 . . ?
C41 C42 H42 120.0 . . ?
C43 C42 C41 120.0 . . ?
C43 C42 H42 120.0 . . ?
O2 C47 C39 133(3) . . ?
O2 C47 C46 117(3) . . ?
C39 C47 C46 111(3) . . ?
C8 C48 C49 117.5(19) . . ?
C8 C48 C50 126.0(17) . . ?
C49 C48 C50 116.3(18) . . ?
N1 C49 C48 170(3) . . ?
N2 C50 C48 175(3) . . ?
C40 C51 C52 127(3) . . ?
C40 C51 C53 129(3) . . ?
C53 C51 C52 104(2) . . ?
N8 C52 C51 170(4) . . ?
N7 C53 C51 171(4) . . ?
C12 C54 H54A 100.2 . . ?
C12 C54 H54B 113.5 . . ?
C12 C54 C55 118(3) . . ?
H54A C54 H54B 109.5 . . ?
C55 C54 H54A 96.2 . . ?
C55 C54 H54B 116.1 . . ?
C54 C55 H55A 108.4 . . ?
C54 C55 H55B 108.4 . . ?
C54 C55 C56 115(4) . . ?
H55A C55 H55B 107.5 . . ?
C56 C55 H55A 108.4 . . ?
C56 C55 H55B 108.4 . . ?
C55 C56 H56A 108.9 . . ?
C55 C56 H56B 108.9 . . ?
H56A C56 H56B 107.7 . . ?
C57 C56 C55 114(3) . . ?
C57 C56 H56A 108.9 . . ?
C57 C56 H56B 108.9 . . ?
C56 C57 H57A 109.8 . . ?
C56 C57 H57B 109.8 . . ?
C56 C57 C58 109(3) . . ?
H57A C57 H57B 108.3 . . ?
C58 C57 H57A 109.8 . . ?
C58 C57 H57B 109.8 . . ?
C57 C58 H58A 103.9 . . ?
C57 C58 H58B 103.9 . . ?
H58A C58 H58B 105.4 . . ?
C59 C58 C57 133(4) . . ?
C59 C58 H58A 103.9 . . ?
C59 C58 H58B 103.9 . . ?
C58 C59 H59A 106.5 . . ?
C58 C59 H59B 106.5 . . ?
H59A C59 H59B 106.5 . . ?
C60 C59 C58 123(4) . . ?
C60 C59 H59A 106.5 . . ?
C60 C59 H59B 106.5 . . ?
C59 C60 H60A 104.6 . . ?
C59 C60 H60B 104.6 . . ?
C59 C60 C61 131(4) . . ?
H60A C60 H60B 105.7 . . ?
C61 C60 H60A 104.6 . . ?
C61 C60 H60B 104.6 . . ?
C60 C61 H61A 112.5 . . ?
C60 C61 H61B 110.7 . . ?
H61A C61 H61B 108.2 . . ?
C62 C61 C60 109(4) . . ?
C62 C61 H61A 95.4 . . ?
C62 C61 H61B 120.3 . . ?
C61 C62 H62A 110.6 . . ?
C61 C62 H62B 93.2 . . ?
C61 C62 C63 135(5) . . ?
H62A C62 H62B 103.6 . . ?
C63 C62 H62A 112.4 . . ?
C63 C62 H62B 89.9 . . ?
C62 C63 H63A 100.6 . . ?
C62 C63 H63B 100.6 . . ?
H63A C63 H63B 104.3 . . ?
C64 C63 C62 145(6) . . ?
C64 C63 H63A 100.6 . . ?
C64 C63 H63B 100.6 . . ?
C63 C64 H64A 107.5 . . ?
C63 C64 H64B 111.5 . . ?
C63 C64 H64C 109.4 . . ?
H64A C64 H64B 109.5 . . ?
H64A C64 H64C 109.5 . . ?
H64B C64 H64C 109.5 . . ?
N3 C65 H65A 122.8 . . ?
N3 C65 H65B 87.0 . . ?
N3 C65 C66 114(3) . . ?
H65A C65 H65B 107.8 . . ?
C66 C65 H65A 118.2 . . ?
C66 C65 H65B 96.9 . . ?
C65 C66 H66 105.4 . . ?
C65 C66 C67 108(3) . . ?
C65 C66 C73 121(3) . . ?
C67 C66 H66 105.4 . . ?
C73 C66 H66 105.4 . . ?
C73 C66 C67 110(3) . . ?
C66 C67 H67A 107.4 . . ?
C66 C67 H67B 107.4 . . ?
H67A C67 H67B 106.9 . . ?
C68 C67 C66 120(3) . . ?
C68 C67 H67A 107.4 . . ?
C68 C67 H67B 107.4 . . ?
C67 C68 H68A 108.3 . . ?
C67 C68 H68B 108.3 . . ?
C67 C68 C69 116(2) . . ?
H68A C68 H68B 107.4 . . ?
C69 C68 H68A 108.3 . . ?
C69 C68 H68B 108.3 . . ?
C68 C69 H69A 109.2 . . ?
C68 C69 H69B 109.2 . . ?
H69A C69 H69B 107.9 . . ?
C70 C69 C68 112(2) . . ?
C70 C69 H69A 109.2 . . ?
C70 C69 H69B 109.2 . . ?
C69 C70 H70A 106.6 . . ?
C69 C70 H70B 106.6 . . ?
C69 C70 C71 123(3) . . ?
H70A C70 H70B 106.6 . . ?
C71 C70 H70A 106.6 . . ?
C71 C70 H70B 106.6 . . ?
C70 C71 H71A 107.6 . . ?
C70 C71 H71B 107.6 . . ?
H71A C71 H71B 107.0 . . ?
C72 C71 C70 119(3) . . ?
C72 C71 H71A 107.6 . . ?
C72 C71 H71B 107.6 . . ?
C71 C72 H72A 109.5 . . ?
C71 C72 H72B 109.5 . . ?
C71 C72 H72C 109.5 . . ?
H72A C72 H72B 109.5 . . ?
H72A C72 H72C 109.5 . . ?
H72B C72 H72C 109.5 . . ?
C66 C73 H73A 107.3 . . ?
C66 C73 H73B 107.3 . . ?
C66 C73 C74 120(3) . . ?
H73A C73 H73B 106.9 . . ?
C74 C73 H73A 107.3 . . ?
C74 C73 H73B 107.3 . . ?
C73 C74 H74A 110.4 . . ?
C73 C74 H74B 110.4 . . ?
C73 C74 C75 107(3) . . ?
H74A C74 H74B 108.6 . . ?
C75 C74 H74A 110.4 . . ?
C75 C74 H74B 110.4 . . ?
C74 C75 H75A 112.0 . . ?
C74 C75 H75B 112.0 . . ?
H75A C75 H75B 109.7 . . ?
C76 C75 C74 99(3) . . ?
C76 C75 H75A 112.0 . . ?
C76 C75 H75B 112.0 . . ?
C75 C76 H76A 108.5 . . ?
C75 C76 H76B 111.2 . . ?
C75 C76 H76C 108.7 . . ?
H76A C76 H76B 109.5 . . ?
H76A C76 H76C 109.5 . . ?
H76B C76 H76C 109.5 . . ?
N4 C77 H77A 109.3 . . ?
N4 C77 H77B 109.3 . . ?
N4 C77 C78 112(3) . . ?
H77A C77 H77B 108.0 . . ?
C78 C77 H77A 109.3 . . ?
C78 C77 H77B 109.3 . . ?
C77 C78 H78 106.7 . . ?
C77 C78 C79 108(3) . . ?
C77 C78 C83 116(3) . . ?
C79 C78 H78 106.7 . . ?
C83 C78 H78 106.7 . . ?
C83 C78 C79 112(3) . . ?
C78 C79 H79A 107.7 . . ?
C78 C79 H79B 107.7 . . ?
H79A C79 H79B 107.1 . . ?
C80 C79 C78 118(3) . . ?
C80 C79 H79A 107.7 . . ?
C80 C79 H79B 107.7 . . ?
C79 C80 H80A 108.3 . . ?
C79 C80 H80B 108.3 . . ?
C79 C80 C81 116(3) . . ?
H80A C80 H80B 107.4 . . ?
C81 C80 H80A 108.3 . . ?
C81 C80 H80B 108.3 . . ?
C80 C81 H81A 110.6 . . ?
C80 C81 H81B 110.6 . . ?
H81A C81 H81B 108.8 . . ?
C82 C81 C80 106(3) . . ?
C82 C81 H81A 110.6 . . ?
C82 C81 H81B 110.6 . . ?
C81 C82 H82A 113.5 . . ?
C81 C82 H82B 107.3 . . ?
C81 C82 H82C 107.5 . . ?
H82A C82 H82B 109.5 . . ?
H82A C82 H82C 109.5 . . ?
H82B C82 H82C 109.5 . . ?
C78 C83 H83A 109.1 . . ?
C78 C83 H83B 109.1 . . ?
C78 C83 C84 113(3) . . ?
H83A C83 H83B 107.8 . . ?
C84 C83 H83A 109.1 . . ?
C84 C83 H83B 109.1 . . ?
C83 C84 H84A 109.5 . . ?
C83 C84 H84B 109.5 . . ?
H84A C84 H84B 108.0 . . ?
C85 C84 C83 111(2) . . ?
C85 C84 H84A 109.5 . . ?
C85 C84 H84B 109.5 . . ?
C84 C85 H85A 109.1 . . ?
C84 C85 H85B 109.1 . . ?
C84 C85 C86 112(3) . . ?
H85A C85 H85B 107.9 . . ?
C86 C85 H85A 109.1 . . ?
C86 C85 H85B 109.1 . . ?
C85 C86 H86A 110.3 . . ?
C85 C86 H86B 110.3 . . ?
H86A C86 H86B 108.5 . . ?
C87 C86 C85 107(3) . . ?
C87 C86 H86A 110.3 . . ?
C87 C86 H86B 110.3 . . ?
C86 C87 H87A 109.2 . . ?
C86 C87 H87B 109.2 . . ?
C86 C87 C88 112(3) . . ?
H87A C87 H87B 107.9 . . ?
C88 C87 H87A 109.2 . . ?
C88 C87 H87B 109.2 . . ?
C87 C88 H88A 102.5 . . ?
C87 C88 H88B 114.3 . . ?
C87 C88 H88C 111.3 . . ?
H88A C88 H88B 109.5 . . ?
H88A C88 H88C 109.5 . . ?
H88B C88 H88C 109.5 . . ?
C27 C89 H89A 113.8 . . ?
C27 C89 H89B 101.4 . . ?
C27 C89 C90 118(3) . . ?
H89A C89 H89B 107.8 . . ?
C90 C89 H89A 120.4 . . ?
C90 C89 H89B 89.9 . . ?
C89 C90 H90A 84.1 . . ?
C89 C90 H90B 116.7 . . ?
C89 C90 C91 123(5) . . ?
H90A C90 H90B 106.8 . . ?
C91 C90 H90A 111.8 . . ?
C91 C90 H90B 110.6 . . ?
C90 C91 H91A 108.7 . . ?
C90 C91 H91B 108.7 . . ?
H91A C91 H91B 107.6 . . ?
C92 C91 C90 114(4) . . ?
C92 C91 H91A 108.7 . . ?
C92 C91 H91B 108.7 . . ?
C91 C92 H92A 105.2 . . ?
C91 C92 H92B 105.2 . . ?
C91 C92 C93 128(5) . . ?
H92A C92 H92B 105.9 . . ?
C93 C92 H92A 105.2 . . ?
C93 C92 H92B 105.2 . . ?
C92 C93 H93A 120.8 . . ?
C92 C93 H93B 96.2 . . ?
C92 C93 C94 100(4) . . ?
H93A C93 H93B 109.6 . . ?
C94 C93 H93A 92.2 . . ?
C94 C93 H93B 140.9 . . ?
C93 C94 H94A 113.5 . . ?
C93 C94 H94B 113.5 . . ?
C93 C94 C95 91(4) . . ?
H94A C94 H94B 110.8 . . ?
C95 C94 H94A 113.5 . . ?
C95 C94 H94B 113.5 . . ?
C94 C95 H95A 102.2 . . ?
C94 C95 H95B 102.2 . . ?
C94 C95 C96 139(6) . . ?
H95A C95 H95B 104.8 . . ?
C96 C95 H95A 102.2 . . ?
C96 C95 H95B 102.2 . . ?
C95 C96 H96A 109.4 . . ?
C95 C96 H96B 109.4 . . ?
H96A C96 H96B 108.0 . . ?
C97 C96 C95 111(5) . . ?
C97 C96 H96A 109.4 . . ?
C97 C96 H96B 109.4 . . ?
C96 C97 H97A 113.4 . . ?
C96 C97 H97B 113.4 . . ?
C96 C97 C98 91(4) . . ?
H97A C97 H97B 110.7 . . ?
C98 C97 H97A 113.4 . . ?
C98 C97 H97B 113.4 . . ?
C97 C98 H98A 113.5 . . ?
C97 C98 H98B 113.5 . . ?
H98A C98 H98B 110.8 . . ?
C99 C98 C97 91(4) . . ?
C99 C98 H98A 113.5 . . ?
C99 C98 H98B 113.5 . . ?
C98 C99 H99A 111.4 . . ?
C98 C99 H99B 109.5 . . ?
C98 C99 H99C 107.5 . . ?
H99A C99 H99B 109.5 . . ?
H99A C99 H99C 109.5 . . ?
H99B C99 H99C 109.5 . . ?
Cl1 C100 Cl2 107(3) . . ?
Cl1 C100 H100 104.5 . . ?
Cl2 C100 H100 104.5 . . ?
Cl3 C100 Cl1 125(5) . . ?
Cl3 C100 Cl2 109(4) . . ?
Cl3 C100 H100 104.5 . . ?

loop_
_geom_bond_atom_site_label_1
_geom_bond_atom_site_label_2
_geom_bond_distance
_geom_bond_site_symmetry_2
_geom_bond_publ_flag
S1 C11 1.78(2) . ?
S1 C14 1.67(2) . ?
S2 C13 1.82(2) . ?
S2 C16 1.73(2) . ?
S3 C23 1.68(2) . ?
S3 C26 1.73(2) . ?
S4 C25 1.76(2) . ?
S4 C28 1.80(2) . ?
F1 C5 1.348(16) . ?
F2 C4 1.343(18) . ?
F3 C44 1.37(2) . ?
F4 C43 1.35(2) . ?
F5 C37 1.404(15) . ?
F6 C37 1.407(15) . ?
F7 C37 1.410(15) . ?
O1 C1 1.20(2) . ?
O2 C47 1.28(3) . ?
O3 C35 1.294(14) . ?
O4 C35 1.313(13) . ?
O4 C36 1.303(15) . ?
N1 C49 1.09(2) . ?
N2 C50 1.04(2) . ?
N3 C15 1.39(2) . ?
N3 C18 1.47(2) . ?
N3 C65 1.45(3) . ?
N4 C19 1.455(19) . ?
N4 C24 1.39(3) . ?
N4 C77 1.48(3) . ?
N5 C21 1.36(2) . ?
N5 C29 1.40(2) . ?
N6 C22 1.38(2) . ?
N6 C30 1.39(2) . ?
N7 C53 1.103(10) . ?
N8 C52 1.115(10) . ?
C1 C2 1.45(3) . ?
C1 C9 1.51(3) . ?
C7 C6 1.3900 . ?
C7 C2 1.3900 . ?
C7 C8 1.38(2) . ?
C6 H6 0.9500 . ?
C6 C5 1.3900 . ?
C5 C4 1.3900 . ?
C4 C3 1.3900 . ?
C3 H3 0.9500 . ?
C3 C2 1.3900 . ?
C8 C9 1.44(3) . ?
C8 C48 1.502(10) . ?
C9 C10 1.34(3) . ?
C10 H10 0.9500 . ?
C10 C11 1.37(3) . ?
C11 C12 1.39(3) . ?
C12 C13 1.36(3) . ?
C12 C54 1.48(4) . ?
C13 C14 1.42(3) . ?
C14 C15 1.42(3) . ?
C15 C16 1.41(3) . ?
C16 C17 1.36(2) . ?
C22 C17 1.3900 . ?
C22 C21 1.3900 . ?
C17 C18 1.3900 . ?
C18 C19 1.3900 . ?
C19 C20 1.3900 . ?
C20 C21 1.3900 . ?
C20 C23 1.42(2) . ?
C23 C24 1.39(3) . ?
C24 C25 1.42(3) . ?
C25 C26 1.32(3) . ?
C26 C27 1.44(3) . ?
C27 C28 1.33(3) . ?
C27 C89 1.41(4) . ?
C28 C38 1.44(3) . ?
C32 C31 1.3900 . ?
C32 C33 1.3900 . ?
C32 C35 1.472(19) . ?
C31 H31 0.9500 . ?
C31 C30 1.3900 . ?
C30 C29 1.3900 . ?
C29 C34 1.3900 . ?
C34 H34 0.9500 . ?
C34 C33 1.3900 . ?
C33 H33 0.9500 . ?
C36 H36A 0.9900 . ?
C36 H36B 0.9900 . ?
C36 C37 1.521(11) . ?
C38 H38 0.9500 . ?
C38 C39 1.40(3) . ?
C39 C40 1.525(11) . ?
C39 C47 1.37(4) . ?
C40 C41 1.38(3) . ?
C40 C51 1.26(3) . ?
C41 C46 1.3900 . ?
C41 C42 1.3900 . ?
C46 C45 1.3900 . ?
C46 C47 1.49(3) . ?
C45 H45 0.9500 . ?
C45 C44 1.3900 . ?
C44 C43 1.3900 . ?
C43 C42 1.3900 . ?
C42 H42 0.9500 . ?
C48 C49 1.511(10) . ?
C48 C50 1.513(10) . ?
C51 C52 1.503(11) . ?
C51 C53 1.483(11) . ?
C54 H54A 0.9900 . ?
C54 H54B 0.9900 . ?
C54 C55 1.512(11) . ?
C55 H55A 0.9900 . ?
C55 H55B 0.9900 . ?
C55 C56 1.522(11) . ?
C56 H56A 0.9900 . ?
C56 H56B 0.9900 . ?
C56 C57 1.511(11) . ?
C57 H57A 0.9900 . ?
C57 H57B 0.9900 . ?
C57 C58 1.524(11) . ?
C58 H58A 0.9900 . ?
C58 H58B 0.9900 . ?
C58 C59 1.521(11) . ?
C59 H59A 0.9900 . ?
C59 H59B 0.9900 . ?
C59 C60 1.521(11) . ?
C60 H60A 0.9900 . ?
C60 H60B 0.9900 . ?
C60 C61 1.521(11) . ?
C61 H61A 0.9900 . ?
C61 H61B 0.9900 . ?
C61 C62 1.518(11) . ?
C62 H62A 0.9900 . ?
C62 H62B 0.9900 . ?
C62 C63 1.520(8) . ?
C63 H63A 0.9900 . ?
C63 H63B 0.9900 . ?
C63 C64 1.519(8) . ?
C64 H64A 0.9800 . ?
C64 H64B 0.9800 . ?
C64 H64C 0.9800 . ?
C65 H65A 0.9901 . ?
C65 H65B 0.9900 . ?
C65 C66 1.48(4) . ?
C66 H66 1.0000 . ?
C66 C67 1.526(11) . ?
C66 C73 1.517(11) . ?
C67 H67A 0.9900 . ?
C67 H67B 0.9900 . ?
C67 C68 1.518(11) . ?
C68 H68A 0.9900 . ?
C68 H68B 0.9900 . ?
C68 C69 1.524(11) . ?
C69 H69A 0.9900 . ?
C69 H69B 0.9900 . ?
C69 C70 1.520(11) . ?
C70 H70A 0.9900 . ?
C70 H70B 0.9900 . ?
C70 C71 1.523(11) . ?
C71 H71A 0.9900 . ?
C71 H71B 0.9900 . ?
C71 C72 1.523(11) . ?
C72 H72A 0.9800 . ?
C72 H72B 0.9800 . ?
C72 H72C 0.9800 . ?
C73 H73A 0.9900 . ?
C73 H73B 0.9900 . ?
C73 C74 1.520(11) . ?
C74 H74A 0.9900 . ?
C74 H74B 0.9900 . ?
C74 C75 1.521(11) . ?
C75 H75A 0.9900 . ?
C75 H75B 0.9900 . ?
C75 C76 1.518(11) . ?
C76 H76A 0.9800 . ?
C76 H76B 0.9800 . ?
C76 H76C 0.9800 . ?
C77 H77A 0.9900 . ?
C77 H77B 0.9900 . ?
C77 C78 1.50(4) . ?
C78 H78 1.0000 . ?
C78 C79 1.524(11) . ?
C78 C83 1.520(11) . ?
C79 H79A 0.9900 . ?
C79 H79B 0.9900 . ?
C79 C80 1.524(11) . ?
C80 H80A 0.9900 . ?
C80 H80B 0.9900 . ?
C80 C81 1.529(11) . ?
C81 H81A 0.9900 . ?
C81 H81B 0.9900 . ?
C81 C82 1.518(11) . ?
C82 H82A 0.9800 . ?
C82 H82B 0.9800 . ?
C82 H82C 0.9800 . ?
C83 H83A 0.9900 . ?
C83 H83B 0.9900 . ?
C83 C84 1.521(11) . ?
C84 H84A 0.9900 . ?
C84 H84B 0.9900 . ?
C84 C85 1.515(11) . ?
C85 H85A 0.9900 . ?
C85 H85B 0.9900 . ?
C85 C86 1.524(11) . ?
C86 H86A 0.9900 . ?
C86 H86B 0.9900 . ?
C86 C87 1.518(11) . ?
C87 H87A 0.9900 . ?
C87 H87B 0.9900 . ?
C87 C88 1.529(11) . ?
C88 H88A 0.9800 . ?
C88 H88B 0.9800 . ?
C88 H88C 0.9800 . ?
C89 H89A 0.9899 . ?
C89 H89B 0.9900 . ?
C89 C90 1.515(11) . ?
C90 H90A 0.9900 . ?
C90 H90B 0.9900 . ?
C90 C91 1.523(11) . ?
C91 H91A 0.9900 . ?
C91 H91B 0.9900 . ?
C91 C92 1.517(11) . ?
C92 H92A 0.9900 . ?
C92 H92B 0.9900 . ?
C92 C93 1.521(11) . ?
C93 H93A 0.9900 . ?
C93 H93B 0.9902 . ?
C93 C94 1.521(11) . ?
C94 H94A 0.9900 . ?
C94 H94B 0.9900 . ?
C94 C95 1.522(11) . ?
C95 H95A 0.9900 . ?
C95 H95B 0.9900 . ?
C95 C96 1.524(11) . ?
C96 H96A 0.9900 . ?
C96 H96B 0.9900 . ?
C96 C97 1.519(11) . ?
C97 H97A 0.9900 . ?
C97 H97B 0.9900 . ?
C97 C98 1.524(11) . ?
C98 H98A 0.9900 . ?
C98 H98B 0.9900 . ?
C98 C99 1.518(11) . ?
C99 H99A 0.9800 . ?
C99 H99B 0.9800 . ?
C99 H99C 0.9800 . ?
Cl1 C100 1.71(7) . ?
Cl2 C100 1.82(7) . ?
Cl3 C100 1.51(6) . ?
C100 H100 1.0000 . ?

loop_
_geom_torsion_atom_site_label_1
_geom_torsion_atom_site_label_2
_geom_torsion_atom_site_label_3
_geom_torsion_atom_site_label_4
_geom_torsion
_geom_torsion_site_symmetry_1
_geom_torsion_site_symmetry_2
_geom_torsion_site_symmetry_3
_geom_torsion_site_symmetry_4
_geom_torsion_publ_flag
S1 C11 C12 C13 2(3) . . . . ?
S1 C11 C12 C54 -171(3) . . . . ?
S1 C14 C15 N3 0(5) . . . . ?
S1 C14 C15 C16 176(2) . . . . ?
S2 C13 C14 S1 -178.6(13) . . . . ?
S2 C13 C14 C15 1(3) . . . . ?
S2 C16 C17 C22 -5(4) . . . . ?
S2 C16 C17 C18 177(2) . . . . ?
S3 C23 C24 N4 178.8(17) . . . . ?
S3 C23 C24 C25 -3(3) . . . . ?
S3 C26 C27 C28 178(2) . . . . ?
S3 C26 C27 C89 1(5) . . . . ?
S4 C25 C26 S3 -178.8(13) . . . . ?
S4 C25 C26 C27 1(3) . . . . ?
S4 C28 C38 C39 -2(5) . . . . ?
F1 C5 C4 F2 0.7(19) . . . . ?
F1 C5 C4 C3 179.3(18) . . . . ?
F2 C4 C3 C2 178.7(18) . . . . ?
F3 C44 C43 F4 0(2) . . . . ?
F3 C44 C43 C42 -177(2) . . . . ?
F4 C43 C42 C41 -177(2) . . . . ?
O1 C1 C2 C7 179(2) . . . . ?
O1 C1 C2 C3 2(4) . . . . ?
O1 C1 C9 C8 -178(3) . . . . ?
O1 C1 C9 C10 -1(5) . . . . ?
O4 C36 C37 F5 -96(4) . . . . ?
O4 C36 C37 F6 161(3) . . . . ?
O4 C36 C37 F7 47(5) . . . . ?
N3 C15 C16 S2 -179.1(16) . . . . ?
N3 C15 C16 C17 -3(3) . . . . ?
N3 C18 C19 N4 -1(2) . . . . ?
N3 C18 C19 C20 -180(2) . . . . ?
N3 C65 C66 C67 175(2) . . . . ?
N3 C65 C66 C73 46(5) . . . . ?
N4 C19 C20 C21 -179.2(15) . . . . ?
N4 C19 C20 C23 -2.7(17) . . . . ?
N4 C24 C25 S4 -4(5) . . . . ?
N4 C24 C25 C26 -179(3) . . . . ?
N4 C77 C78 C79 -175(2) . . . . ?
N4 C77 C78 C83 59(3) . . . . ?
N5 C29 C34 C33 -177(2) . . . . ?
N6 C22 C17 C16 -3(2) . . . . ?
N6 C22 C17 C18 175.0(18) . . . . ?
N6 C22 C21 N5 3(2) . . . . ?
N6 C22 C21 C20 -174.9(18) . . . . ?
N6 C30 C29 N5 -3(2) . . . . ?
N6 C30 C29 C34 -180(2) . . . . ?
C1 C9 C10 C11 3(5) . . . . ?
C7 C6 C5 F1 -179.3(19) . . . . ?
C7 C6 C5 C4 0.0 . . . . ?
C7 C8 C9 C1 -1(3) . . . . ?
C7 C8 C9 C10 -178(3) . . . . ?
C7 C8 C48 C49 3(4) . . . . ?
C7 C8 C48 C50 -172(2) . . . . ?
C6 C7 C2 C1 -177.6(18) . . . . ?
C6 C7 C2 C3 0.0 . . . . ?
C6 C7 C8 C9 177.5(17) . . . . ?
C6 C7 C8 C48 -9(4) . . . . ?
C6 C5 C4 F2 -178.7(19) . . . . ?
C6 C5 C4 C3 0.0 . . . . ?
C5 C4 C3 C2 0.0 . . . . ?
C4 C3 C2 C1 177(2) . . . . ?
C4 C3 C2 C7 0.0 . . . . ?
C2 C1 C9 C8 1(3) . . . . ?
C2 C1 C9 C10 178(2) . . . . ?
C2 C7 C6 C5 0.0 . . . . ?
C2 C7 C8 C9 1(3) . . . . ?
C2 C7 C8 C48 175(2) . . . . ?
C8 C7 C6 C5 -176(2) . . . . ?
C8 C7 C2 C1 -0.5(19) . . . . ?
C8 C7 C2 C3 177.1(18) . . . . ?
C8 C9 C10 C11 180(3) . . . . ?
C9 C1 C2 C7 0(2) . . . . ?
C9 C1 C2 C3 -177.4(15) . . . . ?
C9 C8 C48 C49 177(2) . . . . ?
C9 C8 C48 C50 1(4) . . . . ?
C9 C10 C11 S1 -4(5) . . . . ?
C9 C10 C11 C12 178(3) . . . . ?
C10 C11 C12 C13 -180(2) . . . . ?
C10 C11 C12 C54 8(4) . . . . ?
C11 S1 C14 C13 0(2) . . . . ?
C11 S1 C14 C15 -178(3) . . . . ?
C11 C12 C13 S2 177(2) . . . . ?
C11 C12 C13 C14 -2(3) . . . . ?
C11 C12 C54 C55 -163(4) . . . . ?
C12 C13 C14 S1 1(3) . . . . ?
C12 C13 C14 C15 180(2) . . . . ?
C12 C54 C55 C56 -177(4) . . . . ?
C13 S2 C16 C15 -3(2) . . . . ?
C13 S2 C16 C17 -177(3) . . . . ?
C13 C12 C54 C55 26(7) . . . . ?
C13 C14 C15 N3 -179(3) . . . . ?
C13 C14 C15 C16 -3(3) . . . . ?
C14 S1 C11 C10 -179(2) . . . . ?
C14 S1 C11 C12 -1(2) . . . . ?
C14 C15 C16 S2 4(3) . . . . ?
C14 C15 C16 C17 179(2) . . . . ?
C15 N3 C18 C17 0.0(18) . . . . ?
C15 N3 C18 C19 179.7(15) . . . . ?
C15 N3 C65 C66 -88(3) . . . . ?
C15 C16 C17 C22 -178.8(15) . . . . ?
C15 C16 C17 C18 3(2) . . . . ?
C16 S2 C13 C12 -178(3) . . . . ?
C16 S2 C13 C14 1(2) . . . . ?
C16 C17 C18 N3 -2.0(17) . . . . ?
C16 C17 C18 C19 178.2(17) . . . . ?
C22 N6 C30 C31 -176.6(15) . . . . ?
C22 N6 C30 C29 3(3) . . . . ?
C22 C17 C18 N3 179.8(15) . . . . ?
C22 C17 C18 C19 0.0 . . . . ?
C17 C22 C21 N5 178.1(19) . . . . ?
C17 C22 C21 C20 0.0 . . . . ?
C17 C18 C19 N4 179.0(19) . . . . ?
C17 C18 C19 C20 0.0 . . . . ?
C18 N3 C15 C14 179(3) . . . . ?
C18 N3 C15 C16 2(3) . . . . ?
C18 N3 C65 C66 83(4) . . . . ?
C18 C19 C20 C21 0.0 . . . . ?
C18 C19 C20 C23 176.5(17) . . . . ?
C19 N4 C24 C23 0(3) . . . . ?
C19 N4 C24 C25 -178(3) . . . . ?
C19 N4 C77 C78 73(3) . . . . ?
C19 C20 C21 N5 -178.2(18) . . . . ?
C19 C20 C21 C22 0.0 . . . . ?
C19 C20 C23 S3 -178(2) . . . . ?
C19 C20 C23 C24 3(2) . . . . ?
C20 C23 C24 N4 -1(3) . . . . ?
C20 C23 C24 C25 177.1(19) . . . . ?
C21 N5 C29 C30 3(3) . . . . ?
C21 N5 C29 C34 179.6(16) . . . . ?
C21 C22 C17 C16 -178(2) . . . . ?
C21 C22 C17 C18 0.0 . . . . ?
C21 C20 C23 S3 -2(4) . . . . ?
C21 C20 C23 C24 178.7(15) . . . . ?
C23 S3 C26 C25 1(2) . . . . ?
C23 S3 C26 C27 -178(3) . . . . ?
C23 C20 C21 N5 6(2) . . . . ?
C23 C20 C21 C22 -176(2) . . . . ?
C23 C24 C25 S4 178(2) . . . . ?
C23 C24 C25 C26 3(3) . . . . ?
C24 N4 C19 C18 -177.4(15) . . . . ?
C24 N4 C19 C20 1.7(18) . . . . ?
C24 N4 C77 C78 -94(3) . . . . ?
C24 C25 C26 S3 -3(3) . . . . ?
C24 C25 C26 C27 177(2) . . . . ?
C25 S4 C28 C27 -1(2) . . . . ?
C25 S4 C28 C38 -179(2) . . . . ?
C25 C26 C27 C28 -1(3) . . . . ?
C25 C26 C27 C89 -179(4) . . . . ?
C26 S3 C23 C20 -179(3) . . . . ?
C26 S3 C23 C24 1(2) . . . . ?
C26 C27 C28 S4 1(3) . . . . ?
C26 C27 C28 C38 180(2) . . . . ?
C26 C27 C89 C90 -37(7) . . . . ?
C27 C28 C38 C39 179(3) . . . . ?
C27 C89 C90 C91 180(4) . . . . ?
C28 S4 C25 C24 -175(3) . . . . ?
C28 S4 C25 C26 0(2) . . . . ?
C28 C27 C89 C90 146(4) . . . . ?
C28 C38 C39 C40 -179(3) . . . . ?
C28 C38 C39 C47 -2(6) . . . . ?
C32 C31 C30 N6 180(2) . . . . ?
C32 C31 C30 C29 0.0 . . . . ?
C31 C32 C33 C34 0.0 . . . . ?
C31 C32 C35 O3 166(3) . . . . ?
C31 C32 C35 O4 -13(5) . . . . ?
C31 C30 C29 N5 177(2) . . . . ?
C31 C30 C29 C34 0.0 . . . . ?
C30 N6 C22 C17 -178.1(15) . . . . ?
C30 N6 C22 C21 -3(3) . . . . ?
C30 C29 C34 C33 0.0 . . . . ?
C29 N5 C21 C22 -3(3) . . . . ?
C29 N5 C21 C20 175.1(15) . . . . ?
C29 C34 C33 C32 0.0 . . . . ?
C33 C32 C31 C30 0.0 . . . . ?
C33 C32 C35 O3 -13(5) . . . . ?
C33 C32 C35 O4 168(3) . . . . ?
C35 O4 C36 C37 136(4) . . . . ?
C35 C32 C31 C30 -179(3) . . . . ?
C35 C32 C33 C34 179(3) . . . . ?
C36 O4 C35 O3 -5(9) . . . . ?
C36 O4 C35 C32 174(3) . . . . ?
C38 C39 C40 C41 176(3) . . . . ?
C38 C39 C40 C51 -6(6) . . . . ?
C38 C39 C47 O2 3(6) . . . . ?
C38 C39 C47 C46 -177(3) . . . . ?
C39 C40 C41 C46 2(3) . . . . ?
C39 C40 C41 C42 179.1(18) . . . . ?
C39 C40 C51 C52 -180(3) . . . . ?
C39 C40 C51 C53 5(6) . . . . ?
C40 C39 C47 O2 -180(3) . . . . ?
C40 C39 C47 C46 1(3) . . . . ?
C40 C41 C46 C45 177(2) . . . . ?
C40 C41 C46 C47 -2(2) . . . . ?
C40 C41 C42 C43 -176(3) . . . . ?
C40 C51 C52 N8 -36(24) . . . . ?
C41 C40 C51 C52 -1(6) . . . . ?
C41 C40 C51 C53 -176(3) . . . . ?
C41 C46 C45 C44 0.0 . . . . ?
C41 C46 C47 O2 -179(2) . . . . ?
C41 C46 C47 C39 1(3) . . . . ?
C46 C41 C42 C43 0.0 . . . . ?
C46 C45 C44 F3 178(2) . . . . ?
C46 C45 C44 C43 0.0 . . . . ?
C45 C46 C47 O2 2(4) . . . . ?
C45 C46 C47 C39 -178(2) . . . . ?
C45 C44 C43 F4 177(2) . . . . ?
C45 C44 C43 C42 0.0 . . . . ?
C44 C43 C42 C41 0.0 . . . . ?
C42 C41 C46 C45 0.0 . . . . ?
C42 C41 C46 C47 -179(2) . . . . ?
C47 C39 C40 C41 -2(4) . . . . ?
C47 C39 C40 C51 177(4) . . . . ?
C47 C46 C45 C44 179(3) . . . . ?
C48 C8 C9 C1 -175(2) . . . . ?
C48 C8 C9 C10 7(5) . . . . ?
C51 C40 C41 C46 -176(3) . . . . ?
C51 C40 C41 C42 0(5) . . . . ?
C53 C51 C52 N8 140(21) . . . . ?
C54 C12 C13 S2 -11(5) . . . . ?
C54 C12 C13 C14 169(3) . . . . ?
C54 C55 C56 C57 -112(6) . . . . ?
C55 C56 C57 C58 -164(5) . . . . ?
C56 C57 C58 C59 120(7) . . . . ?
C57 C58 C59 C60 163(5) . . . . ?
C58 C59 C60 C61 -127(7) . . . . ?
C59 C60 C61 C62 -152(6) . . . . ?
C60 C61 C62 C63 144(6) . . . . ?
C61 C62 C63 C64 92(10) . . . . ?
C65 N3 C15 C14 -8(4) . . . . ?
C65 N3 C15 C16 175(2) . . . . ?
C65 N3 C18 C17 -173(2) . . . . ?
C65 N3 C18 C19 7(3) . . . . ?
C65 C66 C67 C68 -74(4) . . . . ?
C65 C66 C73 C74 -178(3) . . . . ?
C66 C67 C68 C69 -176(3) . . . . ?
C66 C73 C74 C75 169(3) . . . . ?
C67 C66 C73 C74 54(5) . . . . ?
C67 C68 C69 C70 174(3) . . . . ?
C68 C69 C70 C71 172(4) . . . . ?
C69 C70 C71 C72 175(4) . . . . ?
C73 C66 C67 C68 61(5) . . . . ?
C73 C74 C75 C76 161(3) . . . . ?
C77 N4 C19 C18 14(4) . . . . ?
C77 N4 C19 C20 -167(3) . . . . ?
C77 N4 C24 C23 170(3) . . . . ?
C77 N4 C24 C25 -8(5) . . . . ?
C77 C78 C79 C80 -64(4) . . . . ?
C77 C78 C83 C84 -176(3) . . . . ?
C78 C79 C80 C81 172(3) . . . . ?
C78 C83 C84 C85 169(3) . . . . ?
C79 C78 C83 C84 59(4) . . . . ?
C79 C80 C81 C82 104(4) . . . . ?
C83 C78 C79 C80 65(4) . . . . ?
C83 C84 C85 C86 -180(3) . . . . ?
C84 C85 C86 C87 73(4) . . . . ?
C85 C86 C87 C88 171(3) . . . . ?
C89 C27 C28 S4 179(3) . . . . ?
C89 C27 C28 C38 -2(5) . . . . ?
C89 C90 C91 C92 -128(7) . . . . ?
C90 C91 C92 C93 13(11) . . . . ?
C91 C92 C93 C94 169(7) . . . . ?
C92 C93 C94 C95 155(6) . . . . ?
C93 C94 C95 C96 -162(11) . . . . ?
C94 C95 C96 C97 3(16) . . . . ?
C95 C96 C97 C98 178(7) . . . . ?
C96 C97 C98 C99 176(6) . . . . ?
